data_7060040
loop_
_publ_author_name
'Zhang, Yingjie'
'Liu, Ming'
'Karatchevtseva, Inna'
'Price, Jason R.'
'Tao, Zhu'
'Wei, Gang'

_publ_section_title
;
 Yttrium and lanthanide (Ln = La and Gd) complexes with cucurbit[10]uril:
 crystals transforming from supramolecular frameworks to coordination
 nanotubes
;
_journal_issue 42
_journal_name_full 'New Journal of Chemistry'
_journal_page_first 18208
_journal_page_last 18215
_journal_paper_doi 10.1039/D0NJ03962D
_journal_volume 44
_journal_year 2020
_chemical_formula_moiety 'C150 H192 N100 O74 Y4, 4.17(Cl), 4(O), C30 H30 N20 O10'
_chemical_formula_sum 'C180 H222 Cl4.16 N120 O88 Y4'
_chemical_formula_weight 5978.05
_space_group_crystal_system triclinic
_space_group_IT_number 2
_space_group_name_Hall '-P 1'
_space_group_name_H-M_alt 'P -1'
_atom_sites_solution_hydrogens mixed
_atom_sites_solution_primary dual
_audit_creation_date 2020-02-06
_audit_creation_method
;
Olex2 1.2
(compiled 2017.08.10 svn.r3458 for OlexSys, GUI svn.r5381)
;
_audit_update_record
;
2020-07-28 deposited with the CCDC.	2020-10-13 downloaded from the CCDC.
;
_cell_angle_alpha 89.68(3)
_cell_angle_beta 80.68(3)
_cell_angle_gamma 73.87(3)
_cell_formula_units_Z 2
_cell_length_a 21.587(4)
_cell_length_b 22.499(5)
_cell_length_c 40.093(8)
_cell_measurement_reflns_used 18000
_cell_measurement_temperature 100(2)
_cell_measurement_theta_max 25.000
_cell_measurement_theta_min 0.943
_cell_volume 18443(7)
_computing_cell_refinement 'XDS (Kabsch, 1993)'
_computing_data_collection 'BlueIce (McPhillips, et al., 2002)'
_computing_data_reduction 'XDS (Kabsch, 1993)'
_computing_molecular_graphics 'Olex2 (Dolomanov et al., 2009)'
_computing_publication_material 'Olex2 (Dolomanov et al., 2009)'
_computing_structure_refinement 'ShelXL (Sheldrick, 2015)'
_computing_structure_solution 'ShelXT (Sheldrick, 2015)'
_diffrn_ambient_temperature 100(2)
_diffrn_measured_fraction_theta_full 0.937
_diffrn_measured_fraction_theta_max 0.937
_diffrn_measurement_device_type 'Eiga Detector'
_diffrn_radiation_type 'silicon double crystal monochromated synchrotron'
_diffrn_radiation_wavelength 0.71077
_diffrn_reflns_av_R_equivalents 0.1139
_diffrn_reflns_av_unetI/netI 0.1001
_diffrn_reflns_Laue_measured_fraction_full 0.937
_diffrn_reflns_Laue_measured_fraction_max 0.937
_diffrn_reflns_limit_h_max 25
_diffrn_reflns_limit_h_min -25
_diffrn_reflns_limit_k_max 26
_diffrn_reflns_limit_k_min -26
_diffrn_reflns_limit_l_max 47
_diffrn_reflns_limit_l_min -47
_diffrn_reflns_number 218308
_diffrn_reflns_point_group_measured_fraction_full 0.937
_diffrn_reflns_point_group_measured_fraction_max 0.937
_diffrn_reflns_theta_full 25.000
_diffrn_reflns_theta_max 25.000
_diffrn_reflns_theta_min 0.943
_diffrn_source 'Australian Synchrotron MX2'
_diffrn_standards_number 0
_exptl_absorpt_coefficient_mu 0.731
_exptl_absorpt_correction_type none
_exptl_crystal_colour white
_exptl_crystal_density_diffrn 1.076
_exptl_crystal_description needle
_exptl_crystal_F_000 6146
_exptl_crystal_size_max 0.080
_exptl_crystal_size_mid 0.005
_exptl_crystal_size_min 0.005
_refine_diff_density_max 1.622
_refine_diff_density_min -1.065
_refine_diff_density_rms 0.119
_refine_ls_extinction_method none
_refine_ls_goodness_of_fit_ref 1.090
_refine_ls_hydrogen_treatment constr
_refine_ls_matrix_type full
_refine_ls_number_parameters 3644
_refine_ls_number_reflns 60929
_refine_ls_number_restraints 3
_refine_ls_restrained_S_all 1.090
_refine_ls_R_factor_all 0.1432
_refine_ls_R_factor_gt 0.1037
_refine_ls_shift/su_max 0.001
_refine_ls_shift/su_mean 0.000
_refine_ls_structure_factor_coef Fsqd
_refine_ls_weighting_details 'w=1/[\s^2^(Fo^2^)+(0.2000P)^2^] where P=(Fo^2^+2Fc^2^)/3'
_refine_ls_weighting_scheme calc
_refine_ls_wR_factor_gt 0.3015
_refine_ls_wR_factor_ref 0.3386
_reflns_Friedel_coverage 0.000
_reflns_number_gt 34779
_reflns_number_total 60929
_reflns_threshold_expression 'I > 2\s(I)'
_cod_data_source_file d0nj03962d2.cif
_cod_data_source_block p-1_a
_cod_depositor_comments 'Adding full bibliography for 7060040--7060043.cif.'
_cod_database_code 7060040
_shelx_shelxl_version_number 2014/7
_shelx_space_group_comment
;
The symmetry employed for this shelxl refinement is uniquely defined
by the following loop, which should always be used as a source of
symmetry information in preference to the above space-group names.
They are only intended as comments.
;
_olex2_refinement_description
;
1. Fixed Uiso
 At 1.2 times of:
  All C(H) groups, All C(H,H) groups
 At 1.5 times of:
  All O(H,H) groups
2. Restrained distances
 H2WA-H65A
 2 with sigma of 0.02
 H10H-H9WB
 2 with sigma of 0.02
 H12H-H14B
 2 with sigma of 0.02
3. Others
 Fixed Sof: Cl(0.33333) Cl1(0.5) Cl2(0.33333) Cl3(0.5) Cl4(0.33333)
 Cl5(0.33333) Cl6(0.33333) Cl7(0.33333) Cl8(0.33333) Cl10(0.33333) Cl11(0.5)
4.a Rotating group:
 O1W(H1WA,H1WB), O2W(H2WA,H2WB), O3W(H3WA,H3WB), O4W(H4WA,H4WB), O5W(H5WA,
 H5WB), O6W(H6WA,H6WB), O7W(H7WA,H7WB), O8W(H8WA,H8WB), O9W(H9WA,H9WB),
 O10W(H10A,H10B), O11W(H11A,H11B), O12W(H12A,H12B), O13W(H13A,H13B), O14W(H14A,
 H14B), O15W(H15A,H15B), O17W(H17A,H17B), O18W(H18A,H18B), O19W(H19A,H19B),
 O20W(H20A,H20B), O22W(H22A,H22B), O23W(H23A,H23B)
4.b Ternary CH refined with riding coordinates:
 C2(H2), C3(H3), C8(H8), C9(H9), C14(H14), C15(H15), C20(H20), C21(H21),
 C26(H26), C27(H27), C32(H32), C33(H33), C38(H38), C39(H39), C44(H44), C45(H45),
  C50(H50), C51(H51), C56(H56), C57(H57), C62(H62), C63(H63), C68(H68),
 C69(H69), C74(H74), C75(H75), C80(H80), C81(H81), C86(H86), C87(H87), C92(H92),
  C93(H93), C98(H98), C99(H99), C104(H104), C105(H105), C110(H110), C111(H111),
 C116(H116), C117(H117), C122(H122), C123(H123), C128(H128), C129(H129),
 C134(H134), C135(H135), C140(H140), C141(H141), C146(H146), C147(H147),
 C152(H152), C153(H153), C158(H158), C159(H159), C164(H164), C165(H165),
 C170(H170), C171(H171), C176(H176), C177(H177)
4.c Secondary CH2 refined with riding coordinates:
 C0AN(H0AA,H0AB), C5(H5A,H5B), C6(H6A,H6B), C09M(H09A,H09B), C11(H11C,H11D),
 C12(H12C,H12D), C17(H17C,H17D), C18(H18C,H18D), C23(H23C,H23D), C24(H24A,H24B),
  C29(H29A,H29B), C30(H30A,H30B), C35(H35A,H35B), C36(H36A,H36B), C41(H41A,
 H41B), C42(H42A,H42B), C47(H47A,H47B), C48(H48A,H48B), C53(H53A,H53B),
 C54(H54A,H54B), C59(H59A,H59B), C60(H60A,H60B), C65(H65A,H65B), C66(H66A,H66B),
  C71(H71A,H71B), C72(H72A,H72B), C77(H77A,H77B), C78(H78A,H78B), C83(H83A,
 H83B), C84(H84A,H84B), C89(H89A,H89B), C90(H90A,H90B), C95(H95A,H95B),
 C96(H96A,H96B), C101(H10C,H10D), C102(H10E,H10F), C107(H10G,H10H), C108(H10I,
 H10J), C113(H11E,H11F), C114(H11G,H11H), C119(H11I,H11J), C120(H12E,H12F),
 C125(H12G,H12H), C126(H12I,H12J), C131(H13C,H13D), C132(H13E,H13F), C137(H13G,
 H13H), C138(H13I,H13J), C143(H14C,H14D), C144(H14E,H14F), C149(H14G,H14H),
 C150(H15C,H15D), C155(H15E,H15F), C156(H15G,H15H), C161(H16A,H16B), C162(H16C,
 H16D), C167(H16E,H16F), C168(H16G,H16H), C173(H17E,H17F), C174(H17G,H17H)
;
_olex2_submission_special_instructions 'No special instructions were received'

loop_
_space_group_symop_operation_xyz
'x, y, z'
'-x, -y, -z'

loop_
_atom_site_label
_atom_site_type_symbol
_atom_site_fract_x
_atom_site_fract_y
_atom_site_fract_z
_atom_site_U_iso_or_equiv
_atom_site_adp_type
_atom_site_occupancy
_atom_site_site_symmetry_order
_atom_site_calc_flag
_atom_site_refinement_flags_posn
_atom_site_refinement_flags_adp
_atom_site_refinement_flags_occupancy
_atom_site_disorder_assembly
_atom_site_disorder_group
Y1 Y 0.31490(4) 0.49534(3) 0.21873(2) 0.05061(19) Uani 1 1 d . . . . .
Y2 Y 0.70095(4) 0.39977(3) 0.18337(2) 0.0520(2) Uani 1 1 d . . . . .
Y3 Y 0.70236(4) 0.87166(3) 0.31306(2) 0.0526(2) Uani 1 1 d . . . . .
Y4 Y 0.32792(5) 0.96649(4) 0.33745(2) 0.0670(2) Uani 1 1 d . . . . .
O1 O 0.2312(3) 0.4513(2) 0.21018(12) 0.0593(13) Uani 1 1 d . . . . .
O1W O 0.3122(3) 0.5219(2) 0.16231(12) 0.0642(14) Uani 1 1 d . . . . .
H1WA H 0.2721 0.5416 0.1594 0.096 Uiso 1 1 d GR . . . .
H1WB H 0.3215 0.4883 0.1492 0.096 Uiso 1 1 d GR . . . .
O2 O 0.2403(3) 0.4362(2) 0.31596(12) 0.0601(14) Uani 1 1 d . . . . .
O2W O 0.2142(3) 0.5691(2) 0.22555(14) 0.0630(14) Uani 1 1 d . . . . .
H2WA H 0.1867 0.5622 0.2438 0.094 Uiso 1 1 d DGR . . . .
H2WB H 0.1920 0.5668 0.2085 0.094 Uiso 1 1 d GR . . . .
O3 O 0.3365(3) 0.4043(2) 0.39320(11) 0.0511(12) Uani 1 1 d . . . . .
O3W O 0.3394(3) 0.5924(2) 0.21351(13) 0.0680(16) Uani 1 1 d . . . . .
H3WA H 0.3339 0.6122 0.2337 0.102 Uiso 1 1 d GR . . . .
H3WB H 0.3109 0.6195 0.2029 0.102 Uiso 1 1 d GR . . . .
O4 O 0.5115(3) 0.3629(2) 0.41702(11) 0.0524(12) Uani 1 1 d . . . . .
O4W O 0.4252(3) 0.4775(4) 0.21951(18) 0.094(2) Uani 1 1 d . . . . .
H4WA H 0.4372 0.5141 0.2217 0.141 Uiso 1 1 d GR . . . .
H4WB H 0.4522 0.4607 0.1990 0.141 Uiso 1 1 d GR . . . .
O5 O 0.6892(3) 0.3149(2) 0.35652(12) 0.0573(13) Uani 1 1 d . . . . .
O5W O 0.3268(3) 0.4126(2) 0.25559(12) 0.0592(13) Uani 1 1 d . . . . .
H5WA H 0.3253 0.3795 0.2453 0.089 Uiso 1 1 d GR . . . .
H5WB H 0.2936 0.4200 0.2717 0.089 Uiso 1 1 d GR . . . .
O6 O 0.7889(3) 0.3039(2) 0.26500(12) 0.0604(14) Uani 1 1 d . . . . .
O6W O 0.3677(4) 0.4045(3) 0.18252(16) 0.093(2) Uani 1 1 d . . . . .
H6WA H 0.4104 0.4035 0.1713 0.140 Uiso 1 1 d GR . . . .
H6WB H 0.3474 0.4015 0.1635 0.140 Uiso 1 1 d GR . . . .
O7 O 0.7890(3) 0.3159(2) 0.15965(12) 0.0564(13) Uani 1 1 d . . . . .
O7W O 0.6704(4) 0.5093(3) 0.18370(14) 0.0783(18) Uani 1 1 d . . . . .
H7WA H 0.6789 0.5241 0.2018 0.117 Uiso 1 1 d GR . . . .
H7WB H 0.6283 0.5233 0.1856 0.117 Uiso 1 1 d GR . . . .
O8 O 0.6863(3) 0.3488(2) 0.07952(12) 0.0604(14) Uani 1 1 d . . . . .
O8W O 0.6985(3) 0.4248(2) 0.12689(13) 0.0698(16) Uani 1 1 d . . . . .
H8WA H 0.6903 0.4656 0.1244 0.105 Uiso 1 1 d GR . . . .
H8WB H 0.6648 0.4165 0.1195 0.105 Uiso 1 1 d GR . . . .
O9 O 0.5021(3) 0.3881(2) 0.06519(14) 0.0622(14) Uani 1 1 d . . . . .
O9W O 0.7973(3) 0.4278(3) 0.17033(14) 0.0720(17) Uani 1 1 d . . . . .
H9WA H 0.8334 0.3972 0.1742 0.108 Uiso 1 1 d GR . . . .
H9WB H 0.7987 0.4596 0.1842 0.108 Uiso 1 1 d DGR . . . .
O10 O 0.3242(3) 0.4354(2) 0.11221(12) 0.0536(12) Uani 1 1 d . . . . .
O10W O 0.5903(3) 0.4333(4) 0.20241(18) 0.093(2) Uani 1 1 d . . . . .
H10A H 0.5763 0.4566 0.2247 0.139 Uiso 1 1 d GR . . . .
H10B H 0.5692 0.4001 0.2084 0.139 Uiso 1 1 d GR . . . .
O11 O 0.2137(3) 0.1845(2) 0.20976(13) 0.0584(13) Uani 1 1 d . . . . .
O11W O 0.6972(3) 0.3201(2) 0.22175(12) 0.0599(13) Uani 1 1 d . . . . .
H11A H 0.6652 0.3050 0.2196 0.090 Uiso 1 1 d GR . . . .
H11B H 0.6874 0.3354 0.2423 0.090 Uiso 1 1 d GR . . . .
O12 O 0.2009(3) 0.1755(2) 0.31436(12) 0.0591(13) Uani 1 1 d . . . . .
O12W O 0.6509(4) 0.3341(3) 0.15756(16) 0.095(2) Uani 1 1 d . . . . .
H12A H 0.6430 0.3044 0.1717 0.143 Uiso 1 1 d GR . . . .
H12B H 0.6787 0.3109 0.1400 0.143 Uiso 1 1 d GR . . . .
O13 O 0.3267(4) 0.1397(3) 0.37580(15) 0.0788(18) Uani 1 1 d . . . . .
O13W O 0.6742(3) 0.9421(3) 0.36061(15) 0.0767(17) Uani 1 1 d . . . . .
H13A H 0.6570 0.9260 0.3788 0.115 Uiso 1 1 d GR . . . .
H13B H 0.6419 0.9751 0.3578 0.115 Uiso 1 1 d GR . . . .
O14 O 0.5262(4) 0.0890(3) 0.38521(16) 0.099(2) Uani 1 1 d . . . . .
O14W O 0.8023(3) 0.8777(2) 0.32604(12) 0.0581(13) Uani 1 1 d . . . . .
H14A H 0.8196 0.9014 0.3118 0.087 Uiso 1 1 d GR . . . .
H14B H 0.8324 0.8414 0.3228 0.087 Uiso 1 1 d DGR . . . .
O15 O 0.7212(3) 0.0388(2) 0.34676(14) 0.0779(19) Uani 1 1 d . . . . .
O15W O 0.7043(3) 0.9680(2) 0.29229(14) 0.0663(15) Uani 1 1 d . . . . .
H15A H 0.6643 0.9916 0.2919 0.099 Uiso 1 1 d GR . . . .
H15B H 0.7227 0.9646 0.2708 0.099 Uiso 1 1 d GR . . . .
O16 O 0.8260(3) 0.0237(2) 0.25738(13) 0.0660(15) Uani 1 1 d . . . . .
O16W O 0.5919(3) 0.8872(3) 0.33539(19) 0.0839(19) Uani 1 1 d . . . . .
O17 O 0.8063(3) 0.0406(2) 0.15651(13) 0.0603(14) Uani 1 1 d . . . . .
O17W O 0.6952(3) 0.7710(3) 0.29608(14) 0.0673(15) Uani 1 1 d . . . . .
H17A H 0.7084 0.7646 0.2744 0.101 Uiso 1 1 d GR . . . .
H17B H 0.6547 0.7701 0.2988 0.101 Uiso 1 1 d GR . . . .
O18 O 0.6887(3) 0.0740(2) 0.08672(14) 0.0679(15) Uani 1 1 d . . . . .
O18W O 0.6462(4) 0.8887(4) 0.26643(19) 0.103(2) Uani 1 1 d . . . . .
H18A H 0.6178 0.8641 0.2660 0.154 Uiso 1 1 d GR . . . .
H18B H 0.6729 0.8775 0.2453 0.154 Uiso 1 1 d GR . . . .
O19 O 0.5091(3) 0.1140(2) 0.06561(11) 0.0518(12) Uani 1 1 d . . . . .
O19W O 0.3380(4) 1.0620(3) 0.31809(16) 0.101(3) Uani 1 1 d . . . . .
H19A H 0.3150 1.0937 0.3329 0.152 Uiso 1 1 d GR . . . .
H19B H 0.3190 1.0724 0.2996 0.152 Uiso 1 1 d GR . . . .
O20 O 0.3281(3) 0.1614(2) 0.11609(12) 0.0606(14) Uani 1 1 d . . . . .
O20W O 0.2344(4) 1.0373(3) 0.37052(17) 0.110(3) Uani 1 1 d . . . . .
H20A H 0.2335 1.0779 0.3675 0.166 Uiso 1 1 d GR . . . .
H20B H 0.2349 1.0344 0.3932 0.166 Uiso 1 1 d GR . . . .
O21 O 0.3052(2) 0.5343(2) 0.27413(11) 0.0497(11) Uani 1 1 d . . . . .
O21W O 0.3668(6) 1.0120(4) 0.3797(2) 0.138(4) Uani 1 1 d . . . . .
O22 O 0.5088(3) 0.4612(3) 0.26968(12) 0.0766(17) Uani 1 1 d . . . . .
O22W O 0.3282(3) 0.8638(2) 0.32176(13) 0.0656(14) Uani 1 1 d . . . . .
H22A H 0.3689 0.8400 0.3131 0.098 Uiso 1 1 d GR . . . .
H22B H 0.3062 0.8633 0.3044 0.098 Uiso 1 1 d GR . . . .
O23 O 0.7110(3) 0.4349(2) 0.23621(11) 0.0539(12) Uani 1 1 d . . . . .
O23W O 0.3609(3) 0.9541(3) 0.27748(17) 0.093(2) Uani 1 1 d . . . . .
H23A H 0.3729 0.9158 0.2712 0.140 Uiso 1 1 d GR . . . .
H23B H 0.3953 0.9661 0.2719 0.140 Uiso 1 1 d GR . . . .
O24 O 0.8244(3) 0.5280(2) 0.18981(12) 0.0580(13) Uani 1 1 d . . . . .
O25 O 0.8223(3) 0.6850(2) 0.13575(12) 0.0547(12) Uani 1 1 d . . . . .
O26 O 0.7181(3) 0.8316(2) 0.09727(14) 0.0582(13) Uani 1 1 d . . . . .
O27 O 0.5219(3) 0.9107(2) 0.10670(13) 0.0580(13) Uani 1 1 d . . . . .
O27W O 0.4386(4) 0.9160(6) 0.3310(3) 0.172(5) Uani 1 1 d . . . . .
O28 O 0.3339(3) 0.9108(3) 0.14742(16) 0.0722(16) Uani 1 1 d . . . . .
O29 O 0.2050(3) 0.8372(2) 0.19105(13) 0.0640(14) Uani 1 1 d . . . . .
O30 O 0.1904(3) 0.6865(2) 0.24663(13) 0.0624(14) Uani 1 1 d . . . . .
O31 O 0.3396(3) 0.6579(2) 0.40362(12) 0.0525(12) Uani 1 1 d . . . . .
O32 O 0.5132(3) 0.5509(2) 0.41150(12) 0.0557(13) Uani 1 1 d . . . . .
O33 O 0.6850(3) 0.5689(2) 0.37292(12) 0.0579(13) Uani 1 1 d . . . . .
O34 O 0.7829(3) 0.6754(2) 0.32251(12) 0.0567(13) Uani 1 1 d . . . . .
O35 O 0.7857(3) 0.8382(2) 0.26712(12) 0.0538(12) Uani 1 1 d . . . . .
O36 O 0.6906(3) 0.9946(2) 0.22681(12) 0.0599(13) Uani 1 1 d . . . . .
O37 O 0.5082(3) 1.0959(2) 0.21999(12) 0.0590(13) Uani 1 1 d . . . . .
O38 O 0.3271(3) 1.0980(2) 0.25634(12) 0.0532(12) Uani 1 1 d . . . . .
O39 O 0.2348(3) 0.9809(2) 0.31415(12) 0.0560(13) Uani 1 1 d . . . . .
O40 O 0.2443(3) 0.8169(2) 0.36754(12) 0.0559(13) Uani 1 1 d . . . . .
O41 O 0.8251(3) 0.8964(3) 0.38749(13) 0.0617(14) Uani 1 1 d . . . . .
O42 O 0.7139(2) 0.8084(2) 0.35851(11) 0.0494(11) Uani 1 1 d . . . . .
O43 O 0.5149(3) 0.8177(2) 0.36186(15) 0.0660(15) Uani 1 1 d . . . . .
O44 O 0.3144(2) 0.91228(19) 0.38522(11) 0.0488(11) Uani 1 1 d . . . . .
O45 O 0.1938(3) 1.0682(2) 0.43462(13) 0.0654(14) Uani 1 1 d . . . . .
O46 O 0.8218(3) 0.7695(2) 0.52170(13) 0.0618(14) Uani 1 1 d . . . . .
O47 O 0.7125(3) 0.6718(3) 0.49514(12) 0.0613(14) Uani 1 1 d . . . . .
O48 O 0.5139(3) 0.7007(3) 0.49984(11) 0.0588(13) Uani 1 1 d . . . . .
O49 O 0.3175(3) 0.8129(3) 0.52563(11) 0.0594(13) Uani 1 1 d . . . . .
O50 O 0.1806(3) 0.9454(2) 0.57005(13) 0.0665(15) Uani 1 1 d . . . . .
N1 N 0.8491(3) 0.2209(2) 0.17483(13) 0.0483(14) Uani 1 1 d . . . . .
N2 N 0.8197(3) 0.2300(2) 0.12363(14) 0.0467(13) Uani 1 1 d . . . . .
N3 N 0.7533(3) 0.2484(3) 0.07921(14) 0.0527(15) Uani 1 1 d . . . . .
N4 N 0.6710(3) 0.2668(2) 0.05002(13) 0.0447(13) Uani 1 1 d . . . . .
N5 N 0.5590(3) 0.2922(3) 0.03970(14) 0.0500(14) Uani 1 1 d . . . . .
N6 N 0.4492(3) 0.3192(2) 0.04814(13) 0.0430(13) Uani 1 1 d . . . . .
N7 N 0.3379(3) 0.3489(3) 0.07875(14) 0.0510(14) Uani 1 1 d . . . . .
N8 N 0.2580(3) 0.3704(3) 0.12320(13) 0.0471(14) Uani 1 1 d . . . . .
N9 N 0.1962(3) 0.3843(2) 0.18078(13) 0.0450(13) Uani 1 1 d . . . . .
N10 N 0.1759(3) 0.3861(2) 0.23665(14) 0.0476(14) Uani 1 1 d . . . . .
N11 N 0.1770(3) 0.3788(3) 0.29727(14) 0.0527(15) Uani 1 1 d . . . . .
N12 N 0.2002(3) 0.3672(3) 0.34968(14) 0.0531(15) Uani 1 1 d . . . . .
N13 N 0.2677(3) 0.3398(3) 0.39339(14) 0.0525(15) Uani 1 1 d . . . . .
N14 N 0.3482(3) 0.3156(3) 0.42412(14) 0.0490(14) Uani 1 1 d . . . . .
N15 N 0.4628(3) 0.2847(2) 0.42969(13) 0.0438(13) Uani 1 1 d . . . . .
N16 N 0.5715(3) 0.2605(2) 0.42097(14) 0.0475(14) Uani 1 1 d . . . . .
N17 N 0.6812(3) 0.2333(3) 0.38989(13) 0.0506(15) Uani 1 1 d . . . . .
N18 N 0.7662(3) 0.2195(3) 0.34745(15) 0.0567(16) Uani 1 1 d . . . . .
N19 N 0.8302(3) 0.2144(3) 0.29151(14) 0.0509(14) Uani 1 1 d . . . . .
N20 N 0.8507(3) 0.2143(3) 0.23570(14) 0.0524(15) Uani 1 1 d . . . . .
N21 N 0.8584(3) 0.1102(3) 0.17271(15) 0.0568(16) Uani 1 1 d . . . . .
N22 N 0.8258(3) 0.1200(3) 0.12322(14) 0.0509(14) Uani 1 1 d . . . . .
N23 N 0.7571(3) 0.1379(2) 0.07916(15) 0.0517(15) Uani 1 1 d . . . . .
N24 N 0.6711(3) 0.1591(3) 0.05302(14) 0.0507(15) Uani 1 1 d . . . . .
N25 N 0.5610(3) 0.1825(2) 0.03961(14) 0.0492(14) Uani 1 1 d . . . . .
N26 N 0.4524(3) 0.2099(2) 0.04870(13) 0.0477(14) Uani 1 1 d . . . . .
N27 N 0.3410(3) 0.2398(2) 0.08055(12) 0.0445(13) Uani 1 1 d . . . . .
N28 N 0.2591(3) 0.2624(3) 0.12438(15) 0.0548(16) Uani 1 1 d . . . . .
N29 N 0.1946(3) 0.2757(2) 0.18051(14) 0.0477(14) Uani 1 1 d . . . . .
N30 N 0.1644(3) 0.2806(3) 0.23667(14) 0.0504(14) Uani 1 1 d . . . . .
N31 N 0.1617(3) 0.2748(2) 0.29764(14) 0.0477(14) Uani 1 1 d . . . . .
N32 N 0.1912(3) 0.2611(3) 0.34849(14) 0.0555(16) Uani 1 1 d . . . . .
N33 N 0.2554(4) 0.2354(3) 0.39341(15) 0.0573(16) Uani 1 1 d . . . . .
N34 N 0.3523(4) 0.2076(3) 0.41046(16) 0.0599(17) Uani 1 1 d . . . . .
N35 N 0.4683(4) 0.1770(3) 0.41689(15) 0.0559(16) Uani 1 1 d . . . . .
N36 N 0.5777(4) 0.1511(3) 0.40952(17) 0.0642(18) Uani 1 1 d . . . . .
N37 N 0.6928(4) 0.1232(3) 0.38499(16) 0.0663(19) Uani 1 1 d . . . . .
N38 N 0.7836(4) 0.1071(3) 0.34520(14) 0.0610(18) Uani 1 1 d . . . . .
N39 N 0.8420(3) 0.1030(3) 0.28881(14) 0.0554(16) Uani 1 1 d . . . . .
N40 N 0.8639(3) 0.1029(3) 0.23257(15) 0.0578(16) Uani 1 1 d . . . . .
N41 N 0.3402(3) 0.5181(3) 0.32598(13) 0.0474(14) Uani 1 1 d . . . . .
N42 N 0.2459(3) 0.5878(2) 0.32279(14) 0.0438(13) Uani 1 1 d . . . . .
N43 N 0.1802(3) 0.6855(2) 0.30477(13) 0.0446(13) Uani 1 1 d . . . . .
N44 N 0.1534(3) 0.7768(3) 0.27948(15) 0.0518(15) Uani 1 1 d . . . . .
N45 N 0.1589(3) 0.8661(3) 0.24753(14) 0.0493(14) Uani 1 1 d . . . . .
N46 N 0.1900(3) 0.9355(3) 0.21363(14) 0.0518(15) Uani 1 1 d . . . . .
N47 N 0.2585(3) 0.9898(3) 0.17986(16) 0.0572(16) Uani 1 1 d . . . . .
N48 N 0.3516(3) 1.0069(3) 0.15596(15) 0.0516(15) Uani 1 1 d . . . . .
N49 N 0.4623(3) 1.0068(3) 0.13236(14) 0.0513(15) Uani 1 1 d . . . . .
N50 N 0.5717(3) 0.9845(3) 0.12037(14) 0.0482(14) Uani 1 1 d . . . . .
N51 N 0.6848(3) 0.9303(3) 0.12172(15) 0.0543(15) Uani 1 1 d . . . . .
N52 N 0.7744(3) 0.8642(2) 0.13435(14) 0.0458(13) Uani 1 1 d . . . . .
N53 N 0.8402(3) 0.7730(2) 0.15753(14) 0.0483(14) Uani 1 1 d . . . . .
N54 N 0.8665(3) 0.6867(2) 0.18538(14) 0.0477(14) Uani 1 1 d . . . . .
N55 N 0.8667(3) 0.5933(2) 0.21658(13) 0.0440(13) Uani 1 1 d . . . . .
N56 N 0.8411(3) 0.5177(3) 0.24568(14) 0.0479(14) Uani 1 1 d . . . . .
N57 N 0.7732(3) 0.4548(2) 0.27401(13) 0.0468(14) Uani 1 1 d . . . . .
N58 N 0.6803(3) 0.4330(3) 0.29397(13) 0.0467(14) Uani 1 1 d . . . . .
N59 N 0.5649(3) 0.4389(3) 0.31435(13) 0.0487(14) Uani 1 1 d . . . . .
N60 N 0.4557(3) 0.4649(3) 0.32481(13) 0.0482(14) Uani 1 1 d . . . . .
N61 N 0.3478(3) 0.5621(2) 0.38023(13) 0.0396(12) Uani 1 1 d . . . . .
N62 N 0.2649(3) 0.6422(2) 0.37128(13) 0.0445(13) Uani 1 1 d . . . . .
N63 N 0.1992(3) 0.7396(3) 0.35379(13) 0.0464(13) Uani 1 1 d . . . . .
N64 N 0.1756(3) 0.8293(2) 0.32704(14) 0.0472(14) Uani 1 1 d . . . . .
N65 N 0.1753(3) 0.9212(2) 0.29515(13) 0.0434(13) Uani 1 1 d . . . . .
N66 N 0.2003(3) 0.9938(2) 0.26284(14) 0.0458(13) Uani 1 1 d . . . . .
N67 N 0.2640(3) 1.0527(3) 0.22793(14) 0.0478(14) Uani 1 1 d . . . . .
N68 N 0.3448(3) 1.0852(3) 0.19846(13) 0.0460(13) Uani 1 1 d . . . . .
N69 N 0.4575(3) 1.0830(2) 0.17585(14) 0.0458(13) Uani 1 1 d . . . . .
N70 N 0.5665(3) 1.0549(2) 0.16754(14) 0.0454(13) Uani 1 1 d . . . . .
N71 N 0.6777(3) 0.9973(2) 0.17072(13) 0.0453(13) Uani 1 1 d . . . . .
N72 N 0.7624(3) 0.9256(2) 0.18587(13) 0.0433(13) Uani 1 1 d . . . . .
N73 N 0.8260(3) 0.8343(2) 0.20987(13) 0.0448(13) Uani 1 1 d . . . . .
N74 N 0.8482(3) 0.7474(2) 0.23822(13) 0.0456(13) Uani 1 1 d . . . . .
N75 N 0.8490(3) 0.6534(2) 0.26922(13) 0.0470(14) Uani 1 1 d . . . . .
N76 N 0.8261(3) 0.5769(3) 0.29876(13) 0.0477(14) Uani 1 1 d . . . . .
N77 N 0.7589(3) 0.5139(2) 0.32670(14) 0.0459(14) Uani 1 1 d . . . . .
N78 N 0.6769(3) 0.4780(2) 0.35024(14) 0.0482(14) Uani 1 1 d . . . . .
N79 N 0.5662(3) 0.4724(2) 0.37185(13) 0.0418(13) Uani 1 1 d . . . . .
N80 N 0.4579(3) 0.4992(2) 0.38197(13) 0.0427(13) Uani 1 1 d . . . . .
N81 N 0.8817(3) 0.8744(3) 0.43219(14) 0.0516(15) Uani 1 1 d . . . . .
N82 N 0.8518(3) 0.7999(3) 0.41019(14) 0.0500(14) Uani 1 1 d . . . . .
N83 N 0.7781(3) 0.7448(2) 0.39327(13) 0.0448(13) Uani 1 1 d . . . . .
N84 N 0.6822(3) 0.7301(3) 0.38864(13) 0.0441(13) Uani 1 1 d . . . . .
N85 N 0.5673(3) 0.7354(2) 0.39063(13) 0.0412(12) Uani 1 1 d . . . . .
N86 N 0.4579(3) 0.7641(3) 0.39815(13) 0.0438(13) Uani 1 1 d . . . . .
N87 N 0.3434(3) 0.8203(2) 0.41271(13) 0.0444(13) Uani 1 1 d . . . . .
N88 N 0.2486(3) 0.8897(2) 0.43265(14) 0.0474(14) Uani 1 1 d . . . . .
N89 N 0.1699(3) 0.9831(3) 0.46027(15) 0.0530(15) Uani 1 1 d . . . . .
N90 N 0.1287(3) 1.0761(3) 0.48688(15) 0.0555(15) Uani 1 1 d . . . . .
N91 N 0.8794(3) 0.8256(3) 0.48589(14) 0.0536(15) Uani 1 1 d . . . . .
N92 N 0.8518(3) 0.7478(3) 0.46426(14) 0.0515(15) Uani 1 1 d . . . . .
N93 N 0.7765(3) 0.6942(3) 0.44776(13) 0.0491(14) Uani 1 1 d . . . . .
N94 N 0.6809(3) 0.6778(3) 0.44285(13) 0.0465(14) Uani 1 1 d . . . . .
N95 N 0.5673(3) 0.6816(3) 0.44371(12) 0.0446(13) Uani 1 1 d . . . . .
N96 N 0.4583(3) 0.7212(3) 0.45439(13) 0.0452(13) Uani 1 1 d . . . . .
N97 N 0.3459(3) 0.7818(3) 0.46931(13) 0.0517(15) Uani 1 1 d . . . . .
N98 N 0.2460(3) 0.8437(3) 0.48716(14) 0.0504(14) Uani 1 1 d . . . . .
N99 N 0.1641(3) 0.9343(3) 0.51513(15) 0.0573(16) Uani 1 1 d . . . . .
N100 N 0.1227(3) 1.0273(3) 0.54140(15) 0.0537(15) Uani 1 1 d . . . . .
C0AN C 0.9069(4) 0.9306(3) 0.43080(19) 0.0546(19) Uani 1 1 d . . . . .
H0AA H 0.9538 0.9175 0.4303 0.066 Uiso 1 1 calc R . . . .
H0AB H 0.8987 0.9515 0.4101 0.066 Uiso 1 1 calc R . . . .
C1 C 0.2024(4) 0.4111(3) 0.20953(17) 0.0469(16) Uani 1 1 d . . . . .
C2 C 0.1571(4) 0.3401(3) 0.18815(17) 0.0484(17) Uani 1 1 d . . . . .
H2 H 0.1177 0.3512 0.1776 0.058 Uiso 1 1 calc R . . . .
C3 C 0.1407(4) 0.3440(3) 0.22643(16) 0.0435(15) Uani 1 1 d . . . . .
H3 H 0.0935 0.3605 0.2341 0.052 Uiso 1 1 calc R . . . .
C4 C 0.1944(4) 0.2413(3) 0.20910(17) 0.0473(16) Uani 1 1 d . . . . .
C5 C 0.1556(4) 0.4164(3) 0.27037(16) 0.0513(18) Uani 1 1 d . . . . .
H5A H 0.1720 0.4524 0.2704 0.062 Uiso 1 1 calc R . . . .
H5B H 0.1083 0.4310 0.2749 0.062 Uiso 1 1 calc R . . . .
C6 C 0.1352(4) 0.2600(3) 0.26835(16) 0.0516(18) Uani 1 1 d . . . . .
H6A H 0.1425 0.2155 0.2665 0.062 Uiso 1 1 calc R . . . .
H6B H 0.0884 0.2792 0.2720 0.062 Uiso 1 1 calc R . . . .
C7 C 0.2096(4) 0.3972(3) 0.32081(16) 0.0485(17) Uani 1 1 d . . . . .
C8 C 0.1405(4) 0.3369(3) 0.31175(17) 0.0488(17) Uani 1 1 d . . . . .
H8 H 0.0933 0.3550 0.3125 0.059 Uiso 1 1 calc R . . . .
C9 C 0.1581(4) 0.3280(3) 0.34817(17) 0.0500(17) Uani 1 1 d . . . . .
H9 H 0.1190 0.3404 0.3656 0.060 Uiso 1 1 calc R . . . .
C09M C 0.8998(4) 0.8579(3) 0.51249(18) 0.0535(18) Uani 1 1 d . . . . .
H09A H 0.8868 0.8424 0.5344 0.064 Uiso 1 1 calc R . . . .
H09B H 0.9471 0.8488 0.5084 0.064 Uiso 1 1 calc R . . . .
C10 C 0.1857(4) 0.2318(3) 0.31909(17) 0.0495(17) Uani 1 1 d . . . . .
C11 C 0.2156(4) 0.3857(3) 0.38141(16) 0.0522(19) Uani 1 1 d . . . . .
H11C H 0.2280 0.4239 0.3784 0.063 Uiso 1 1 calc R . . . .
H11D H 0.1767 0.3940 0.3985 0.063 Uiso 1 1 calc R . . . .
C12 C 0.2002(5) 0.2298(4) 0.37929(19) 0.065(2) Uani 1 1 d . . . . .
H12C H 0.2051 0.1862 0.3751 0.078 Uiso 1 1 calc R . . . .
H12D H 0.1610 0.2458 0.3959 0.078 Uiso 1 1 calc R . . . .
C13 C 0.3198(4) 0.3573(3) 0.40265(17) 0.0494(17) Uani 1 1 d . . . . .
C14 C 0.2550(4) 0.2890(3) 0.41342(17) 0.0548(19) Uani 1 1 d . . . . .
H14 H 0.2157 0.3026 0.4307 0.066 Uiso 1 1 calc R . . . .
C15 C 0.3195(4) 0.2650(4) 0.42929(18) 0.0555(19) Uani 1 1 d . . . . .
H15 H 0.3091 0.2580 0.4534 0.067 Uiso 1 1 calc R . . . .
C16 C 0.3139(5) 0.1895(3) 0.39178(18) 0.062(2) Uani 1 1 d . . . . .
C17 C 0.3969(4) 0.3240(3) 0.44245(17) 0.0494(17) Uani 1 1 d . . . . .
H17C H 0.3849 0.3153 0.4660 0.059 Uiso 1 1 calc R . . . .
H17D H 0.3972 0.3670 0.4416 0.059 Uiso 1 1 calc R . . . .
C18 C 0.4075(5) 0.1618(4) 0.4236(2) 0.068(2) Uani 1 1 d . . . . .
H18C H 0.3954 0.1595 0.4479 0.082 Uiso 1 1 calc R . . . .
H18D H 0.4135 0.1211 0.4134 0.082 Uiso 1 1 calc R . . . .
C19 C 0.5138(4) 0.3072(4) 0.42231(15) 0.0527(19) Uani 1 1 d . . . . .
C20 C 0.4823(4) 0.2214(3) 0.43929(16) 0.0494(18) Uani 1 1 d . . . . .
H20 H 0.4642 0.2173 0.4630 0.059 Uiso 1 1 calc R . . . .
C21 C 0.5579(4) 0.2036(3) 0.43365(17) 0.0495(18) Uani 1 1 d . . . . .
H21 H 0.5746 0.1924 0.4548 0.059 Uiso 1 1 calc R . . . .
C22 C 0.5248(5) 0.1359(4) 0.4020(2) 0.069(2) Uani 1 1 d . . . . .
C23 C 0.6342(4) 0.2708(3) 0.41754(17) 0.0519(18) Uani 1 1 d . . . . .
H23C H 0.6511 0.2615 0.4386 0.062 Uiso 1 1 calc R . . . .
H23D H 0.6299 0.3143 0.4136 0.062 Uiso 1 1 calc R . . . .
C24 C 0.6408(5) 0.1065(3) 0.4073(2) 0.074(3) Uani 1 1 d . . . . .
H24A H 0.6378 0.0669 0.3993 0.089 Uiso 1 1 calc R . . . .
H24B H 0.6522 0.1014 0.4297 0.089 Uiso 1 1 calc R . . . .
C25 C 0.7097(4) 0.2627(3) 0.36440(17) 0.0503(18) Uani 1 1 d . . . . .
C26 C 0.7227(4) 0.1696(3) 0.39364(18) 0.056(2) Uani 1 1 d . . . . .
H26 H 0.7354 0.1641 0.4161 0.068 Uiso 1 1 calc R . . . .
C27 C 0.7815(4) 0.1617(3) 0.36565(18) 0.059(2) Uani 1 1 d . . . . .
H27 H 0.8219 0.1559 0.3750 0.071 Uiso 1 1 calc R . . . .
C28 C 0.7317(5) 0.0854(4) 0.35765(19) 0.067(2) Uani 1 1 d . . . . .
C29 C 0.8163(4) 0.2397(3) 0.32582(17) 0.0530(18) Uani 1 1 d . . . . .
H29A H 0.8026 0.2846 0.3254 0.064 Uiso 1 1 calc R . . . .
H29B H 0.8562 0.2278 0.3354 0.064 Uiso 1 1 calc R . . . .
C30 C 0.8368(4) 0.0762(3) 0.32155(19) 0.059(2) Uani 1 1 d . . . . .
H30A H 0.8348 0.0340 0.3185 0.071 Uiso 1 1 calc R . . . .
H30B H 0.8763 0.0741 0.3306 0.071 Uiso 1 1 calc R . . . .
C31 C 0.8208(4) 0.2493(3) 0.26422(17) 0.0486(17) Uani 1 1 d . . . . .
C32 C 0.8726(4) 0.1520(3) 0.28274(16) 0.0519(18) Uani 1 1 d . . . . .
H32 H 0.9124 0.1441 0.2928 0.062 Uiso 1 1 calc R . . . .
C33 C 0.8883(4) 0.1527(3) 0.24303(17) 0.0518(18) Uani 1 1 d . . . . .
H33 H 0.9352 0.1453 0.2348 0.062 Uiso 1 1 calc R . . . .
C34 C 0.8419(4) 0.0714(3) 0.25901(19) 0.060(2) Uani 1 1 d . . . . .
C35 C 0.8713(4) 0.2404(3) 0.20353(17) 0.0537(18) Uani 1 1 d . . . . .
H35A H 0.8555 0.2852 0.2060 0.064 Uiso 1 1 calc R . . . .
H35B H 0.9187 0.2293 0.1990 0.064 Uiso 1 1 calc R . . . .
C36 C 0.8870(4) 0.0734(4) 0.19880(18) 0.060(2) Uani 1 1 d . . . . .
H36A H 0.9341 0.0652 0.1937 0.072 Uiso 1 1 calc R . . . .
H36B H 0.8770 0.0340 0.1987 0.072 Uiso 1 1 calc R . . . .
C37 C 0.8156(4) 0.2610(3) 0.15329(17) 0.0499(17) Uani 1 1 d . . . . .
C38 C 0.8833(4) 0.1599(3) 0.15841(16) 0.0490(17) Uani 1 1 d . . . . .
H38 H 0.9309 0.1503 0.1565 0.059 Uiso 1 1 calc R . . . .
C39 C 0.8608(4) 0.1654(3) 0.12337(17) 0.0513(18) Uani 1 1 d . . . . .
H39 H 0.8982 0.1570 0.1049 0.062 Uiso 1 1 calc R . . . .
C40 C 0.8274(4) 0.0862(3) 0.15176(19) 0.0560(19) Uani 1 1 d . . . . .
C41 C 0.8062(4) 0.2617(3) 0.09306(16) 0.0455(16) Uani 1 1 d . . . . .
H41A H 0.8456 0.2501 0.0761 0.055 Uiso 1 1 calc R . . . .
H41B H 0.7955 0.3060 0.0978 0.055 Uiso 1 1 calc R . . . .
C42 C 0.8130(5) 0.0951(4) 0.09181(19) 0.065(2) Uani 1 1 d . . . . .
H42A H 0.8039 0.0556 0.0961 0.078 Uiso 1 1 calc R . . . .
H42B H 0.8518 0.0880 0.0746 0.078 Uiso 1 1 calc R . . . .
C43 C 0.7026(4) 0.2931(3) 0.07073(17) 0.0515(18) Uani 1 1 d . . . . .
C44 C 0.7637(4) 0.1908(3) 0.05961(17) 0.0513(18) Uani 1 1 d . . . . .
H44 H 0.8053 0.1809 0.0439 0.062 Uiso 1 1 calc R . . . .
C45 C 0.7055(4) 0.2045(3) 0.04058(17) 0.0510(18) Uani 1 1 d . . . . .
H45 H 0.7202 0.1990 0.0161 0.061 Uiso 1 1 calc R . . . .
C46 C 0.7043(4) 0.1199(3) 0.07420(18) 0.0544(19) Uani 1 1 d . . . . .
C47 C 0.6211(4) 0.3054(3) 0.03107(17) 0.0535(19) Uani 1 1 d . . . . .
H47A H 0.6155 0.3488 0.0362 0.064 Uiso 1 1 calc R . . . .
H47B H 0.6366 0.2975 0.0070 0.064 Uiso 1 1 calc R . . . .
C48 C 0.6265(4) 0.1414(3) 0.03376(16) 0.0478(17) Uani 1 1 d . . . . .
H48A H 0.6441 0.1402 0.0098 0.057 Uiso 1 1 calc R . . . .
H48B H 0.6247 0.1000 0.0396 0.057 Uiso 1 1 calc R . . . .
C49 C 0.5034(4) 0.3377(3) 0.05210(17) 0.057(2) Uani 1 1 d . . . . .
C50 C 0.5427(4) 0.2417(3) 0.02304(17) 0.0520(18) Uani 1 1 d . . . . .
H50 H 0.5610 0.2372 -0.0011 0.062 Uiso 1 1 calc R . . . .
C51 C 0.4674(4) 0.2601(3) 0.02890(15) 0.0474(17) Uani 1 1 d . . . . .
H51 H 0.4500 0.2639 0.0076 0.057 Uiso 1 1 calc R . . . .
C52 C 0.5075(4) 0.1636(3) 0.05267(15) 0.0434(16) Uani 1 1 d . . . . .
C53 C 0.3838(4) 0.3626(3) 0.05080(18) 0.059(2) Uani 1 1 d . . . . .
H53A H 0.3866 0.4044 0.0541 0.070 Uiso 1 1 calc R . . . .
H53B H 0.3675 0.3606 0.0298 0.070 Uiso 1 1 calc R . . . .
C54 C 0.3881(4) 0.1993(3) 0.05333(16) 0.0481(17) Uani 1 1 d . . . . .
H54A H 0.3924 0.1564 0.0587 0.058 Uiso 1 1 calc R . . . .
H54B H 0.3710 0.2064 0.0323 0.058 Uiso 1 1 calc R . . . .
C55 C 0.3088(4) 0.3910(3) 0.10593(16) 0.0494(18) Uani 1 1 d . . . . .
C56 C 0.3050(4) 0.3031(3) 0.07552(17) 0.0480(17) Uani 1 1 d . . . . .
H56 H 0.2890 0.3060 0.0539 0.058 Uiso 1 1 calc R . . . .
C57 C 0.2472(4) 0.3187(3) 0.10525(16) 0.0492(17) Uani 1 1 d . . . . .
H57 H 0.2046 0.3293 0.0977 0.059 Uiso 1 1 calc R . . . .
C58 C 0.3115(4) 0.2145(3) 0.10779(16) 0.0500(18) Uani 1 1 d . . . . .
C59 C 0.2059(4) 0.4108(3) 0.14757(16) 0.0522(18) Uani 1 1 d . . . . .
H59A H 0.1654 0.4199 0.1386 0.063 Uiso 1 1 calc R . . . .
H59B H 0.2162 0.4496 0.1503 0.063 Uiso 1 1 calc R . . . .
C60 C 0.2055(4) 0.2471(3) 0.14777(18) 0.0565(19) Uani 1 1 d . . . . .
H60A H 0.1656 0.2602 0.1382 0.068 Uiso 1 1 calc R . . . .
H60B H 0.2161 0.2026 0.1498 0.068 Uiso 1 1 calc R . . . .
C61 C 0.2985(4) 0.5461(3) 0.30465(16) 0.0446(16) Uani 1 1 d . . . . .
C62 C 0.3114(3) 0.5341(3) 0.36130(16) 0.0430(15) Uani 1 1 d . . . . .
H62 H 0.3004 0.4989 0.3728 0.052 Uiso 1 1 calc R . . . .
C63 C 0.2478(4) 0.5888(3) 0.35861(16) 0.0451(16) Uani 1 1 d . . . . .
H63 H 0.2083 0.5823 0.3722 0.054 Uiso 1 1 calc R . . . .
C64 C 0.3204(3) 0.6231(3) 0.38649(15) 0.0396(15) Uani 1 1 d . . . . .
C65 C 0.1870(4) 0.6205(3) 0.30926(18) 0.0476(16) Uani 1 1 d . . . . .
H65A H 0.1878 0.6010 0.2876 0.057 Uiso 1 1 calc DR . . . .
H65B H 0.1489 0.6161 0.3245 0.057 Uiso 1 1 calc R . . . .
C66 C 0.2151(4) 0.7002(3) 0.38147(17) 0.0495(17) Uani 1 1 d . . . . .
H66A H 0.1757 0.6911 0.3927 0.059 Uiso 1 1 calc R . . . .
H66B H 0.2300 0.7225 0.3977 0.059 Uiso 1 1 calc R . . . .
C67 C 0.1771(4) 0.7124(3) 0.27415(18) 0.0507(17) Uani 1 1 d . . . . .
C68 C 0.1518(4) 0.7322(3) 0.33338(17) 0.0467(16) Uani 1 1 d . . . . .
H68 H 0.1128 0.7251 0.3472 0.056 Uiso 1 1 calc R . . . .
C69 C 0.1361(4) 0.7947(3) 0.31551(17) 0.0457(16) Uani 1 1 d . . . . .
H69 H 0.0895 0.8170 0.3214 0.055 Uiso 1 1 calc R . . . .
C70 C 0.2100(4) 0.7965(3) 0.35113(18) 0.0503(17) Uani 1 1 d . . . . .
C71 C 0.1292(4) 0.8162(3) 0.25330(19) 0.0566(19) Uani 1 1 d . . . . .
H71A H 0.0822 0.8334 0.2595 0.068 Uiso 1 1 calc R . . . .
H71B H 0.1375 0.7915 0.2324 0.068 Uiso 1 1 calc R . . . .
C72 C 0.1569(4) 0.8949(3) 0.32796(18) 0.0532(18) Uani 1 1 d . . . . .
H72A H 0.1771 0.9096 0.3449 0.064 Uiso 1 1 calc R . . . .
H72B H 0.1099 0.9099 0.3348 0.064 Uiso 1 1 calc R . . . .
C73 C 0.1872(4) 0.8749(3) 0.21446(19) 0.0503(17) Uani 1 1 d . . . . .
C74 C 0.1374(4) 0.9233(3) 0.26775(18) 0.0470(16) Uani 1 1 d . . . . .
H74 H 0.0902 0.9355 0.2760 0.056 Uiso 1 1 calc R . . . .
C75 C 0.1584(4) 0.9703(3) 0.24476(18) 0.0518(17) Uani 1 1 d . . . . .
H75 H 0.1203 1.0037 0.2410 0.062 Uiso 1 1 calc R . . . .
C76 C 0.2058(3) 0.9680(3) 0.29235(18) 0.0451(16) Uani 1 1 d . . . . .
C77 C 0.2025(5) 0.9639(3) 0.18251(18) 0.061(2) Uani 1 1 d . . . . .
H77A H 0.1638 0.9967 0.1799 0.073 Uiso 1 1 calc R . . . .
H77B H 0.2106 0.9334 0.1641 0.073 Uiso 1 1 calc R . . . .
C78 C 0.2117(4) 1.0550(3) 0.25609(18) 0.0501(17) Uani 1 1 d . . . . .
H78A H 0.1717 1.0837 0.2513 0.060 Uiso 1 1 calc R . . . .
H78B H 0.2224 1.0708 0.2762 0.060 Uiso 1 1 calc R . . . .
C79 C 0.3161(5) 0.9638(4) 0.1603(2) 0.062(2) Uani 1 1 d . . . . .
C80 C 0.2535(4) 1.0502(3) 0.19291(17) 0.0484(17) Uani 1 1 d . . . . .
H80 H 0.2128 1.0803 0.1894 0.058 Uiso 1 1 calc R . . . .
C81 C 0.3135(4) 1.0650(3) 0.17273(18) 0.0525(18) Uani 1 1 d . . . . .
H81 H 0.3013 1.0972 0.1565 0.063 Uiso 1 1 calc R . . . .
C82 C 0.3137(3) 1.0808(3) 0.23010(16) 0.0428(15) Uani 1 1 d . . . . .
C83 C 0.3987(4) 1.0051(4) 0.12513(19) 0.0579(19) Uani 1 1 d . . . . .
H83A H 0.3818 1.0401 0.1118 0.070 Uiso 1 1 calc R . . . .
H83B H 0.4040 0.9676 0.1118 0.070 Uiso 1 1 calc R . . . .
C84 C 0.3896(4) 1.1215(3) 0.19129(18) 0.0503(17) Uani 1 1 d . . . . .
H84A H 0.3918 1.1421 0.2121 0.060 Uiso 1 1 calc R . . . .
H84B H 0.3735 1.1532 0.1758 0.060 Uiso 1 1 calc R . . . .
C85 C 0.5179(4) 0.9623(3) 0.11860(17) 0.0508(18) Uani 1 1 d . . . . .
C86 C 0.4749(4) 1.0650(3) 0.14041(16) 0.0484(17) Uani 1 1 d . . . . .
H86 H 0.4556 1.0983 0.1262 0.058 Uiso 1 1 calc R . . . .
C87 C 0.5511(4) 1.0480(3) 0.13420(16) 0.0434(16) Uani 1 1 d . . . . .
H87 H 0.5672 1.0758 0.1184 0.052 Uiso 1 1 calc R . . . .
C88 C 0.5105(4) 1.0804(3) 0.19075(17) 0.0477(17) Uani 1 1 d . . . . .
C89 C 0.6351(4) 0.9570(3) 0.10049(16) 0.0516(18) Uani 1 1 d . . . . .
H89A H 0.6486 0.9882 0.0867 0.062 Uiso 1 1 calc R . . . .
H89B H 0.6321 0.9247 0.0854 0.062 Uiso 1 1 calc R . . . .
C90 C 0.6306(4) 1.0577(3) 0.17315(16) 0.0466(16) Uani 1 1 d . . . . .
H90A H 0.6465 1.0838 0.1566 0.056 Uiso 1 1 calc R . . . .
H90B H 0.6264 1.0765 0.1954 0.056 Uiso 1 1 calc R . . . .
C91 C 0.7267(4) 0.8698(4) 0.1155(2) 0.0569(19) Uani 1 1 d . . . . .
C92 C 0.7167(4) 0.9693(3) 0.13851(17) 0.0495(17) Uani 1 1 d . . . . .
H92 H 0.7297 0.9999 0.1235 0.059 Uiso 1 1 calc R . . . .
C93 C 0.7765(4) 0.9209(3) 0.14918(17) 0.0439(15) Uani 1 1 d . . . . .
H93 H 0.8175 0.9307 0.1405 0.053 Uiso 1 1 calc R . . . .
C94 C 0.7078(4) 0.9734(3) 0.19727(16) 0.0479(17) Uani 1 1 d . . . . .
C95 C 0.8325(4) 0.8091(3) 0.12772(17) 0.0515(18) Uani 1 1 d . . . . .
H95A H 0.8278 0.7835 0.1095 0.062 Uiso 1 1 calc R . . . .
H95B H 0.8714 0.8226 0.1206 0.062 Uiso 1 1 calc R . . . .
C96 C 0.8124(4) 0.9011(3) 0.20567(19) 0.0541(18) Uani 1 1 d . . . . .
H96A H 0.7994 0.9221 0.2278 0.065 Uiso 1 1 calc R . . . .
H96B H 0.8523 0.9101 0.1950 0.065 Uiso 1 1 calc R . . . .
C97 C 0.8406(3) 0.7126(3) 0.15723(18) 0.0492(17) Uani 1 1 d . . . . .
C98 C 0.8702(4) 0.7901(3) 0.18486(16) 0.0478(17) Uani 1 1 d . . . . .
H98 H 0.9092 0.8033 0.1760 0.057 Uiso 1 1 calc R . . . .
C99 C 0.8878(4) 0.7295(3) 0.20411(16) 0.0446(16) Uani 1 1 d . . . . .
H99 H 0.9347 0.7148 0.2049 0.054 Uiso 1 1 calc R . . . .
C100 C 0.8176(4) 0.8089(3) 0.24010(16) 0.0440(16) Uani 1 1 d . . . . .
C101 C 0.8934(4) 0.6197(3) 0.18663(17) 0.0528(18) Uani 1 1 d . . . . .
H10C H 0.8853 0.6001 0.1669 0.063 Uiso 1 1 calc R . . . .
H10D H 0.9404 0.6102 0.1854 0.063 Uiso 1 1 calc R . . . .
C102 C 0.8675(4) 0.7117(3) 0.26720(17) 0.0464(16) Uani 1 1 d . . . . .
H10E H 0.8473 0.7368 0.2878 0.056 Uiso 1 1 calc R . . . .
H10F H 0.9146 0.7024 0.2658 0.056 Uiso 1 1 calc R . . . .
C103 C 0.8424(4) 0.5438(3) 0.21466(17) 0.0495(17) Uani 1 1 d . . . . .
C104 C 0.8876(4) 0.6007(3) 0.24928(17) 0.0486(17) Uani 1 1 d . . . . .
H104 H 0.9344 0.5975 0.2466 0.058 Uiso 1 1 calc R . . . .
C105 C 0.8702(4) 0.5443(3) 0.26896(18) 0.0498(17) Uani 1 1 d . . . . .
H105 H 0.9091 0.5146 0.2749 0.060 Uiso 1 1 calc R . . . .
C106 C 0.8160(4) 0.6382(3) 0.29886(18) 0.0523(18) Uani 1 1 d . . . . .
C107 C 0.8329(4) 0.4558(3) 0.24993(18) 0.0494(17) Uani 1 1 d . . . . .
H10G H 0.8708 0.4294 0.2579 0.059 Uiso 1 1 calc R . . . .
H10H H 0.8308 0.4388 0.2281 0.059 Uiso 1 1 calc DR . . . .
C108 C 0.8099(4) 0.5437(3) 0.32862(17) 0.0493(17) Uani 1 1 d . . . . .
H10I H 0.8491 0.5124 0.3323 0.059 Uiso 1 1 calc R . . . .
H10J H 0.7962 0.5725 0.3481 0.059 Uiso 1 1 calc R . . . .
C109 C 0.7199(4) 0.4406(3) 0.26588(17) 0.0444(16) Uani 1 1 d . . . . .
C110 C 0.7734(4) 0.4530(3) 0.30974(17) 0.0474(16) Uani 1 1 d . . . . .
H110 H 0.8135 0.4244 0.3151 0.057 Uiso 1 1 calc R . . . .
C111 C 0.7121(4) 0.4319(3) 0.32366(16) 0.0449(16) Uani 1 1 d . . . . .
H111 H 0.7240 0.3903 0.3325 0.054 Uiso 1 1 calc R . . . .
C112 C 0.7048(4) 0.5243(3) 0.35177(17) 0.0465(17) Uani 1 1 d . . . . .
C113 C 0.6291(4) 0.4049(3) 0.29368(16) 0.0492(17) Uani 1 1 d . . . . .
H11E H 0.6427 0.3634 0.3019 0.059 Uiso 1 1 calc R . . . .
H11F H 0.6229 0.4009 0.2705 0.059 Uiso 1 1 calc R . . . .
C114 C 0.6314(4) 0.4645(3) 0.37947(16) 0.0495(17) Uani 1 1 d . . . . .
H11G H 0.6488 0.4223 0.3859 0.059 Uiso 1 1 calc R . . . .
H11H H 0.6288 0.4918 0.3986 0.059 Uiso 1 1 calc R . . . .
C115 C 0.5090(4) 0.4564(4) 0.30014(17) 0.0554(19) Uani 1 1 d . . . . .
C116 C 0.5498(3) 0.4296(3) 0.34995(15) 0.0407(15) Uani 1 1 d . . . . .
H116 H 0.5688 0.3865 0.3553 0.049 Uiso 1 1 calc R . . . .
C117 C 0.4749(3) 0.4478(3) 0.35768(16) 0.0419(15) Uani 1 1 d . . . . .
H117 H 0.4588 0.4134 0.3668 0.050 Uiso 1 1 calc R . . . .
C118 C 0.5129(4) 0.5120(3) 0.39051(16) 0.0467(17) Uani 1 1 d . . . . .
C119 C 0.3930(3) 0.4616(3) 0.31655(17) 0.0468(16) Uani 1 1 d . . . . .
H11I H 0.3982 0.4532 0.2924 0.056 Uiso 1 1 calc R . . . .
H11J H 0.3811 0.4274 0.3281 0.056 Uiso 1 1 calc R . . . .
C120 C 0.3931(3) 0.5245(3) 0.40130(15) 0.0430(15) Uani 1 1 d . . . . .
H12E H 0.3956 0.5500 0.4202 0.052 Uiso 1 1 calc R . . . .
H12F H 0.3764 0.4908 0.4104 0.052 Uiso 1 1 calc R . . . .
C121 C 0.8504(4) 0.8604(4) 0.40788(17) 0.0519(18) Uani 1 1 d . . . . .
C122 C 0.9093(4) 0.8217(3) 0.45070(17) 0.0466(16) Uani 1 1 d . . . . .
H122 H 0.9569 0.8125 0.4481 0.056 Uiso 1 1 calc R . . . .
C123 C 0.8887(4) 0.7693(4) 0.43570(18) 0.0533(18) Uani 1 1 d . . . . .
H123 H 0.9269 0.7360 0.4255 0.064 Uiso 1 1 calc R . . . .
C124 C 0.8488(4) 0.7797(3) 0.49297(18) 0.0505(17) Uani 1 1 d . . . . .
C125 C 0.8368(4) 0.7658(4) 0.38285(17) 0.057(2) Uani 1 1 d . . . . .
H12G H 0.8738 0.7302 0.3754 0.069 Uiso 1 1 calc R . . . .
H12H H 0.8304 0.7923 0.3638 0.069 Uiso 1 1 calc DR . . . .
C126 C 0.8335(4) 0.6901(3) 0.46261(18) 0.0530(18) Uani 1 1 d . . . . .
H12I H 0.8700 0.6591 0.4498 0.064 Uiso 1 1 calc R . . . .
H12J H 0.8262 0.6758 0.4854 0.064 Uiso 1 1 calc R . . . .
C127 C 0.7244(4) 0.7642(3) 0.37891(17) 0.0478(17) Uani 1 1 d . . . . .
C128 C 0.7800(4) 0.6878(3) 0.41137(18) 0.0525(18) Uani 1 1 d . . . . .
H128 H 0.8172 0.6535 0.4013 0.063 Uiso 1 1 calc R . . . .
C129 C 0.7151(4) 0.6764(3) 0.40738(17) 0.0466(16) Uani 1 1 d . . . . .
H129 H 0.7213 0.6369 0.3953 0.056 Uiso 1 1 calc R . . . .
C130 C 0.7228(4) 0.6808(3) 0.46534(16) 0.0482(17) Uani 1 1 d . . . . .
C131 C 0.6318(3) 0.7240(3) 0.36926(16) 0.0481(17) Uani 1 1 d . . . . .
H13C H 0.6290 0.7533 0.3513 0.058 Uiso 1 1 calc R . . . .
H13D H 0.6444 0.6827 0.3589 0.058 Uiso 1 1 calc R . . . .
C132 C 0.6312(3) 0.6454(3) 0.45035(16) 0.0423(15) Uani 1 1 d . . . . .
H13E H 0.6273 0.6350 0.4740 0.051 Uiso 1 1 calc R . . . .
H13F H 0.6448 0.6070 0.4368 0.051 Uiso 1 1 calc R . . . .
C133 C 0.5156(4) 0.7745(3) 0.38218(16) 0.0488(17) Uani 1 1 d . . . . .
C134 C 0.5498(3) 0.6848(3) 0.41058(15) 0.0406(15) Uani 1 1 d . . . . .
H134 H 0.5659 0.6447 0.3981 0.049 Uiso 1 1 calc R . . . .
C135 C 0.4737(4) 0.7083(3) 0.41759(16) 0.0435(16) Uani 1 1 d . . . . .
H135 H 0.4539 0.6771 0.4107 0.052 Uiso 1 1 calc R . . . .
C136 C 0.5130(4) 0.7007(3) 0.46883(17) 0.0468(17) Uani 1 1 d . . . . .
C137 C 0.3961(3) 0.7869(3) 0.38648(15) 0.0436(15) Uani 1 1 d . . . . .
H13G H 0.3842 0.7521 0.3778 0.052 Uiso 1 1 calc R . . . .
H13H H 0.4011 0.8141 0.3680 0.052 Uiso 1 1 calc R . . . .
C138 C 0.3959(4) 0.7231(3) 0.47285(18) 0.0538(18) Uani 1 1 d . . . . .
H13I H 0.3992 0.7178 0.4966 0.065 Uiso 1 1 calc R . . . .
H13J H 0.3821 0.6889 0.4650 0.065 Uiso 1 1 calc R . . . .
C139 C 0.3033(4) 0.8778(3) 0.40801(16) 0.0436(15) Uani 1 1 d . . . . .
C140 C 0.3136(3) 0.7887(3) 0.43972(16) 0.0456(16) Uani 1 1 d . . . . .
H140 H 0.3091 0.7492 0.4317 0.055 Uiso 1 1 calc R . . . .
C141 C 0.2464(4) 0.8362(3) 0.45181(16) 0.0447(16) Uani 1 1 d . . . . .
H141 H 0.2104 0.8203 0.4476 0.054 Uiso 1 1 calc R . . . .
C142 C 0.3064(4) 0.8120(3) 0.49713(19) 0.0552(19) Uani 1 1 d . . . . .
C143 C 0.1905(4) 0.9411(3) 0.43089(19) 0.0561(19) Uani 1 1 d . . . . .
H14C H 0.1993 0.9643 0.4111 0.067 Uiso 1 1 calc R . . . .
H14D H 0.1548 0.9244 0.4280 0.067 Uiso 1 1 calc R . . . .
C144 C 0.1850(4) 0.8671(3) 0.51218(19) 0.059(2) Uani 1 1 d . . . . .
H14E H 0.1505 0.8524 0.5053 0.071 Uiso 1 1 calc R . . . .
H14F H 0.1922 0.8507 0.5341 0.071 Uiso 1 1 calc R . . . .
C145 C 0.1682(4) 1.0436(3) 0.45790(18) 0.0503(17) Uani 1 1 d . . . . .
C146 C 0.1279(4) 0.9720(3) 0.49043(17) 0.0517(17) Uani 1 1 d . . . . .
H146 H 0.0933 0.9553 0.4849 0.062 Uiso 1 1 calc R . . . .
C147 C 0.1003(4) 1.0357(3) 0.50827(19) 0.0523(18) Uani 1 1 d . . . . .
H147 H 0.0525 1.0492 0.5111 0.063 Uiso 1 1 calc R . . . .
C148 C 0.1588(4) 0.9656(4) 0.54511(19) 0.0558(19) Uani 1 1 d . . . . .
Cl Cl 0.2088(4) 0.4157(4) 0.46520(18) 0.089(2) Uani 0.3333 1 d . . P . .
Cl1 Cl 1.0267(2) 0.48098(18) 0.21253(11) 0.0771(14) Uani 0.5 1 d . . P . .
Cl2 Cl 0.1873(3) 0.93008(19) 0.09369(12) 0.0462(12) Uani 0.3333 1 d . . P . .
Cl3 Cl 0.2257(2) 0.55085(19) 0.44519(9) 0.0629(10) Uani 0.5 1 d . . P . .
Cl4 Cl 1.0181(3) 0.4248(3) 0.04112(17) 0.0750(18) Uani 0.3333 1 d . . P . .
Cl5 Cl 0.8941(4) 0.9133(3) 0.28246(17) 0.0750(18) Uani 0.3333 1 d . . P . .
Cl6 Cl -0.0233(3) 0.9213(4) 0.3278(2) 0.092(2) Uani 0.3333 1 d . . P . .
Cl7 Cl 0.4568(4) 0.4494(3) 0.47127(18) 0.086(2) Uani 0.3333 1 d . . P . .
Cl8 Cl 0.0515(3) 0.6619(4) 0.3941(2) 0.088(2) Uani 0.3333 1 d . . P . .
Cl10 Cl 1.0606(3) 0.1065(3) 0.1941(2) 0.090(2) Uani 0.3333 1 d . . P . .
Cl11 Cl 0.8186(3) 0.2560(2) 0.41890(9) 0.0702(12) Uani 0.5 1 d . . P . .
O24W O -0.0024(2) 1.0551(3) 0.45353(15) 0.0668(15) Uani 1 1 d . . . . .
O25W O 0.9759(2) 0.2473(2) 0.1119(2) 0.084(2) Uani 1 1 d . . . . .
O26W O -0.0225(2) 0.8016(3) 0.23839(15) 0.0690(16) Uani 1 1 d . . . . .
O29W O 0.3462(4) 0.2862(4) 0.2169(2) 0.106(2) Uiso 1 1 d . . . . .
O51 O 0.6948(3) 0.5513(2) 0.12162(14) 0.0755(17) Uani 1 1 d . . . . .
O52 O 0.4939(3) 0.6386(2) 0.15561(14) 0.0764(18) Uani 1 1 d . . . . .
O53 O 0.2985(4) 0.6501(3) 0.15876(13) 0.0788(19) Uani 1 1 d . . . . .
O54 O 0.1956(3) 0.5624(3) 0.11956(15) 0.0788(17) Uani 1 1 d . . . . .
O55 O 0.2083(3) 0.4138(3) 0.05281(14) 0.0734(16) Uani 1 1 d . . . . .
O56 O 0.6813(4) 0.7268(3) 0.00642(13) 0.082(2) Uani 1 1 d . . . . .
O57 O 0.4970(3) 0.8201(2) 0.03810(11) 0.0529(12) Uani 1 1 d . . . . .
O58 O 0.3101(3) 0.8017(3) 0.03343(12) 0.0694(15) Uani 1 1 d . . . . .
O59 O 0.1967(3) 0.7247(3) -0.00587(13) 0.0762(17) Uani 1 1 d . . . . .
O60 O 0.1868(3) 0.5814(3) -0.07029(14) 0.0717(16) Uani 1 1 d . . . . .
N101 N 0.7617(4) 0.5960(3) 0.08594(16) 0.0621(18) Uani 1 1 d . . . . .
N102 N 0.6642(4) 0.6569(3) 0.10917(15) 0.0593(17) Uani 1 1 d . . . . .
N103 N 0.5472(4) 0.7058(3) 0.12844(15) 0.0578(17) Uani 1 1 d . . . . .
N104 N 0.4365(3) 0.7342(3) 0.13772(14) 0.0568(16) Uani 1 1 d . . . . .
N105 N 0.3234(4) 0.7379(3) 0.13941(14) 0.0593(17) Uani 1 1 d . . . . .
N106 N 0.2330(4) 0.7193(3) 0.12835(15) 0.0614(17) Uani 1 1 d . . . . .
N107 N 0.1705(4) 0.6637(3) 0.10206(15) 0.0628(17) Uani 1 1 d . . . . .
N108 N 0.1465(4) 0.5928(3) 0.07206(15) 0.0594(17) Uani 1 1 d . . . . .
N109 N 0.1519(4) 0.5066(3) 0.03403(16) 0.0654(18) Uani 1 1 d . . . . .
N110 N 0.1797(4) 0.4244(3) -0.00106(17) 0.0678(19) Uani 1 1 d . . . . .
N111 N 0.7521(4) 0.6627(3) 0.03726(16) 0.0636(18) Uani 1 1 d . . . . .
N112 N 0.6642(3) 0.7304(3) 0.06478(14) 0.0515(15) Uani 1 1 d . . . . .
N113 N 0.5487(3) 0.7780(2) 0.08226(14) 0.0502(15) Uani 1 1 d . . . . .
N114 N 0.4389(3) 0.8026(3) 0.08976(13) 0.0469(14) Uani 1 1 d . . . . .
N115 N 0.3294(3) 0.7988(3) 0.08828(14) 0.0530(15) Uani 1 1 d . . . . .
N116 N 0.2379(3) 0.7792(3) 0.07781(14) 0.0563(16) Uani 1 1 d . . . . .
N117 N 0.1721(3) 0.7267(3) 0.05242(16) 0.0605(17) Uani 1 1 d . . . . .
N118 N 0.1447(4) 0.6569(3) 0.02236(15) 0.0604(17) Uani 1 1 d . . . . .
N119 N 0.1435(4) 0.5740(3) -0.01436(17) 0.0669(19) Uani 1 1 d . . . . .
N120 N 0.1681(4) 0.4895(3) -0.04915(15) 0.0680(19) Uani 1 1 d . . . . .
C149 C 0.8185(5) 0.5455(4) 0.0820(2) 0.071(2) Uani 1 1 d . . . . .
H14G H 0.8140 0.5175 0.1001 0.085 Uiso 1 1 calc R . . . .
H14H H 0.8556 0.5607 0.0840 0.085 Uiso 1 1 calc R . . . .
C150 C 0.8066(5) 0.6415(3) 0.0092(2) 0.068(2) Uani 1 1 d . . . . .
H15C H 0.7963 0.6648 -0.0106 0.081 Uiso 1 1 calc R . . . .
H15D H 0.8454 0.6496 0.0153 0.081 Uiso 1 1 calc R . . . .
C151 C 0.7052(5) 0.5977(4) 0.1065(2) 0.071(2) Uani 1 1 d . . . . .
C152 C 0.7603(4) 0.6579(3) 0.07224(17) 0.058(2) Uani 1 1 d . . . . .
H152 H 0.7980 0.6712 0.0763 0.070 Uiso 1 1 calc R . . . .
C153 C 0.6955(4) 0.6996(3) 0.09210(18) 0.0563(19) Uani 1 1 d . . . . .
H153 H 0.7029 0.7290 0.1079 0.068 Uiso 1 1 calc R . . . .
C154 C 0.6965(4) 0.7099(3) 0.0343(2) 0.060(2) Uani 1 1 d . . . . .
C155 C 0.6093(4) 0.6803(4) 0.13854(19) 0.067(2) Uani 1 1 d . . . . .
H15E H 0.6067 0.6463 0.1532 0.080 Uiso 1 1 calc R . . . .
H15F H 0.6192 0.7117 0.1515 0.080 Uiso 1 1 calc R . . . .
C156 C 0.6104(4) 0.7871(3) 0.0692(2) 0.062(2) Uani 1 1 d . . . . .
H15G H 0.6198 0.8156 0.0844 0.075 Uiso 1 1 calc R . . . .
H15H H 0.6080 0.8062 0.0475 0.075 Uiso 1 1 calc R . . . .
C157 C 0.4929(5) 0.6888(4) 0.14132(19) 0.068(2) Uani 1 1 d . . . . .
C158 C 0.5295(4) 0.7703(3) 0.11826(17) 0.0532(19) Uani 1 1 d . . . . .
H158 H 0.5453 0.7968 0.1322 0.064 Uiso 1 1 calc R . . . .
C159 C 0.4540(4) 0.7883(3) 0.12394(17) 0.0542(19) Uani 1 1 d . . . . .
H159 H 0.4350 0.8245 0.1396 0.065 Uiso 1 1 calc R . . . .
C160 C 0.4966(4) 0.8017(3) 0.06731(17) 0.055(2) Uani 1 1 d . . . . .
C161 C 0.3750(5) 0.7377(4) 0.15850(18) 0.066(2) Uani 1 1 d . . . . .
H16A H 0.3619 0.7750 0.1729 0.080 Uiso 1 1 calc R . . . .
H16B H 0.3805 0.7026 0.1730 0.080 Uiso 1 1 calc R . . . .
C162 C 0.3765(4) 0.8342(4) 0.08256(18) 0.061(2) Uani 1 1 d . . . . .
H16C H 0.3810 0.8455 0.0591 0.073 Uiso 1 1 calc R . . . .
H16D H 0.3596 0.8721 0.0965 0.073 Uiso 1 1 calc R . . . .
C163 C 0.2868(5) 0.6965(3) 0.14267(17) 0.061(2) Uani 1 1 d . . . . .
C164 C 0.2927(5) 0.7939(3) 0.12227(16) 0.061(2) Uani 1 1 d . . . . .
H164 H 0.2821 0.8318 0.1365 0.073 Uiso 1 1 calc R . . . .
C165 C 0.2302(5) 0.7779(4) 0.11375(19) 0.063(2) Uani 1 1 d . . . . .
H165 H 0.1903 0.8093 0.1241 0.076 Uiso 1 1 calc R . . . .
C166 C 0.2933(4) 0.7941(3) 0.06381(17) 0.059(2) Uani 1 1 d . . . . .
C167 C 0.1793(5) 0.6911(4) 0.1332(2) 0.065(2) Uani 1 1 d . . . . .
H16E H 0.1392 0.7223 0.1424 0.078 Uiso 1 1 calc R . . . .
H16F H 0.1874 0.6592 0.1496 0.078 Uiso 1 1 calc R . . . .
C168 C 0.1833(5) 0.7858(4) 0.0582(2) 0.066(2) Uani 1 1 d . . . . .
H16G H 0.1437 0.8138 0.0706 0.080 Uiso 1 1 calc R . . . .
H16H H 0.1938 0.8035 0.0367 0.080 Uiso 1 1 calc R . . . .
C169 C 0.1732(4) 0.6030(4) 0.0991(2) 0.064(2) Uani 1 1 d . . . . .
C170 C 0.1343(4) 0.6979(4) 0.07742(19) 0.061(2) Uani 1 1 d . . . . .
H170 H 0.0946 0.7285 0.0886 0.073 Uiso 1 1 calc R . . . .
C171 C 0.1173(4) 0.6501(3) 0.05730(18) 0.0546(18) Uani 1 1 d . . . . .
H171 H 0.0697 0.6578 0.0599 0.065 Uiso 1 1 calc R . . . .
C172 C 0.1737(4) 0.7052(4) 0.0198(2) 0.063(2) Uani 1 1 d . . . . .
C173 C 0.1267(5) 0.5361(4) 0.06803(19) 0.073(3) Uani 1 1 d . . . . .
H17E H 0.0793 0.5462 0.0721 0.088 Uiso 1 1 calc R . . . .
H17F H 0.1428 0.5071 0.0848 0.088 Uiso 1 1 calc R . . . .
C174 C 0.1176(5) 0.6410(4) -0.0051(2) 0.074(3) Uani 1 1 d . . . . .
H17G H 0.1280 0.6646 -0.0245 0.088 Uiso 1 1 calc R . . . .
H17H H 0.0704 0.6516 0.0010 0.088 Uiso 1 1 calc R . . . .
C175 C 0.1810(4) 0.4455(4) 0.0313(2) 0.065(2) Uani 1 1 d . . . . .
C176 C 0.1161(5) 0.5293(3) 0.00621(18) 0.061(2) Uani 1 1 d . . . . .
H176 H 0.0687 0.5444 0.0135 0.074 Uiso 1 1 calc R . . . .
C177 C 0.1375(4) 0.4706(3) -0.0196(2) 0.063(2) Uani 1 1 d . . . . .
H177 H 0.0995 0.4575 -0.0235 0.076 Uiso 1 1 calc R . . . .
C178 C 0.1688(4) 0.5515(4) -0.04700(18) 0.060(2) Uani 1 1 d . . . . .

loop_
_atom_site_aniso_label
_atom_site_aniso_U_11
_atom_site_aniso_U_22
_atom_site_aniso_U_33
_atom_site_aniso_U_23
_atom_site_aniso_U_13
_atom_site_aniso_U_12
Y1 0.0756(5) 0.0398(4) 0.0416(4) 0.0071(3) -0.0146(3) -0.0220(3)
Y2 0.0773(5) 0.0418(4) 0.0401(4) 0.0065(3) -0.0090(3) -0.0225(3)
Y3 0.0677(5) 0.0445(4) 0.0508(4) 0.0110(3) -0.0107(3) -0.0235(3)
Y4 0.1016(7) 0.0600(5) 0.0596(5) 0.0264(4) -0.0359(4) -0.0437(5)
O1 0.095(4) 0.042(3) 0.051(3) 0.010(2) -0.021(3) -0.032(3)
O1W 0.105(5) 0.048(3) 0.049(3) 0.002(2) -0.023(3) -0.029(3)
O2 0.091(4) 0.049(3) 0.053(3) 0.009(2) -0.015(3) -0.040(3)
O2W 0.071(4) 0.051(3) 0.073(3) 0.001(3) -0.026(3) -0.020(3)
O3 0.076(3) 0.036(2) 0.045(3) 0.002(2) -0.008(2) -0.023(2)
O3W 0.111(5) 0.058(3) 0.054(3) 0.009(3) -0.030(3) -0.044(3)
O4 0.086(4) 0.031(2) 0.046(3) 0.010(2) -0.016(2) -0.025(2)
O4W 0.069(4) 0.131(6) 0.087(5) 0.037(4) -0.014(3) -0.035(4)
O5 0.086(4) 0.043(3) 0.045(3) 0.011(2) -0.007(2) -0.025(3)
O5W 0.087(4) 0.052(3) 0.048(3) 0.009(2) -0.018(3) -0.030(3)
O6 0.093(4) 0.050(3) 0.044(3) 0.008(2) -0.015(3) -0.027(3)
O6W 0.130(6) 0.068(4) 0.063(4) 0.011(3) -0.011(4) -0.001(4)
O7 0.087(4) 0.034(3) 0.048(3) 0.008(2) -0.008(3) -0.020(2)
O7W 0.126(6) 0.053(3) 0.052(3) 0.010(3) -0.017(3) -0.018(3)
O8 0.098(4) 0.039(3) 0.047(3) -0.005(2) -0.020(3) -0.019(3)
O8W 0.120(5) 0.044(3) 0.050(3) 0.003(2) -0.018(3) -0.028(3)
O9 0.088(4) 0.033(3) 0.069(3) -0.010(2) -0.012(3) -0.023(3)
O9W 0.095(4) 0.057(3) 0.069(3) -0.016(3) 0.014(3) -0.044(3)
O10 0.074(4) 0.038(3) 0.050(3) -0.008(2) -0.003(2) -0.021(2)
O10W 0.072(4) 0.103(5) 0.090(5) 0.006(4) -0.001(3) -0.011(4)
O11 0.082(4) 0.033(3) 0.061(3) 0.007(2) -0.008(3) -0.021(2)
O11W 0.085(4) 0.047(3) 0.047(3) 0.005(2) -0.002(3) -0.023(3)
O12 0.090(4) 0.044(3) 0.052(3) 0.005(2) -0.013(3) -0.034(3)
O12W 0.146(7) 0.113(5) 0.063(4) 0.014(4) -0.030(4) -0.089(5)
O13 0.131(6) 0.046(3) 0.076(4) 0.012(3) -0.044(4) -0.037(3)
O13W 0.096(5) 0.065(4) 0.070(4) 0.012(3) 0.002(3) -0.034(3)
O14 0.185(8) 0.048(4) 0.072(4) -0.003(3) -0.028(4) -0.044(4)
O14W 0.073(4) 0.056(3) 0.051(3) 0.005(2) -0.013(2) -0.027(3)
O15 0.134(6) 0.036(3) 0.059(3) -0.008(3) 0.012(3) -0.032(3)
O15W 0.095(4) 0.047(3) 0.059(3) 0.012(3) -0.011(3) -0.024(3)
O16 0.107(5) 0.043(3) 0.059(3) 0.016(2) -0.025(3) -0.033(3)
O16W 0.068(4) 0.061(4) 0.126(5) 0.025(4) -0.015(4) -0.027(3)
O17 0.090(4) 0.043(3) 0.054(3) 0.011(2) -0.020(3) -0.024(3)
O17W 0.075(4) 0.073(4) 0.065(3) 0.012(3) -0.008(3) -0.042(3)
O18 0.105(5) 0.042(3) 0.068(3) 0.019(3) -0.032(3) -0.030(3)
O18W 0.121(6) 0.117(6) 0.108(5) 0.046(5) -0.068(5) -0.070(5)
O19 0.087(4) 0.031(2) 0.040(2) 0.011(2) -0.015(2) -0.019(2)
O19W 0.182(8) 0.095(5) 0.056(4) 0.019(3) -0.038(4) -0.078(5)
O20 0.105(4) 0.036(3) 0.044(3) 0.004(2) -0.011(3) -0.025(3)
O20W 0.188(8) 0.063(4) 0.063(4) -0.010(3) -0.028(5) -0.001(5)
O21 0.067(3) 0.047(3) 0.041(3) 0.007(2) -0.014(2) -0.022(2)
O21W 0.257(11) 0.136(7) 0.097(5) 0.061(5) -0.101(7) -0.143(8)
O22 0.079(4) 0.118(5) 0.031(3) 0.003(3) -0.013(2) -0.022(4)
O22W 0.085(4) 0.056(3) 0.054(3) 0.007(3) -0.017(3) -0.012(3)
O23 0.086(4) 0.045(3) 0.036(2) 0.009(2) -0.010(2) -0.027(3)
O23W 0.079(4) 0.096(5) 0.092(5) 0.049(4) 0.002(4) -0.015(4)
O24 0.098(4) 0.042(3) 0.040(3) 0.000(2) -0.006(3) -0.032(3)
O25 0.079(4) 0.047(3) 0.043(3) -0.005(2) -0.012(2) -0.024(3)
O26 0.075(4) 0.037(3) 0.068(3) -0.005(3) -0.023(3) -0.018(2)
O27 0.082(4) 0.033(3) 0.062(3) -0.009(2) -0.008(3) -0.023(2)
O27W 0.085(6) 0.238(12) 0.214(11) 0.134(10) -0.067(7) -0.056(7)
O28 0.090(4) 0.045(3) 0.083(4) -0.010(3) -0.015(3) -0.022(3)
O29 0.098(4) 0.050(3) 0.056(3) 0.000(3) -0.017(3) -0.038(3)
O30 0.098(4) 0.045(3) 0.049(3) 0.002(2) -0.017(3) -0.024(3)
O31 0.071(3) 0.037(3) 0.050(3) -0.005(2) -0.009(2) -0.016(2)
O32 0.082(4) 0.041(3) 0.049(3) -0.007(2) -0.012(2) -0.025(2)
O33 0.091(4) 0.045(3) 0.044(3) -0.006(2) -0.008(3) -0.031(3)
O34 0.087(4) 0.044(3) 0.040(3) 0.002(2) -0.001(3) -0.026(3)
O35 0.082(4) 0.042(3) 0.044(3) 0.005(2) -0.009(2) -0.028(2)
O36 0.076(4) 0.054(3) 0.046(3) 0.001(2) -0.014(2) -0.009(3)
O37 0.069(4) 0.065(3) 0.042(3) -0.001(2) -0.013(2) -0.015(3)
O38 0.076(4) 0.042(3) 0.046(3) 0.005(2) -0.009(2) -0.025(2)
O39 0.079(4) 0.043(3) 0.052(3) 0.000(2) -0.012(3) -0.026(3)
O40 0.084(4) 0.041(3) 0.054(3) 0.007(2) -0.020(3) -0.031(3)
O41 0.079(4) 0.064(3) 0.047(3) 0.006(3) -0.005(3) -0.031(3)
O42 0.069(3) 0.033(2) 0.049(3) 0.004(2) -0.004(2) -0.022(2)
O43 0.062(3) 0.060(3) 0.084(4) 0.039(3) -0.025(3) -0.025(3)
O44 0.072(3) 0.030(2) 0.048(3) 0.009(2) -0.015(2) -0.017(2)
O45 0.095(4) 0.053(3) 0.051(3) -0.001(3) -0.012(3) -0.026(3)
O46 0.096(4) 0.046(3) 0.050(3) 0.005(2) -0.011(3) -0.032(3)
O47 0.068(4) 0.083(4) 0.041(3) 0.012(3) -0.012(2) -0.033(3)
O48 0.075(4) 0.077(4) 0.034(2) 0.016(2) -0.014(2) -0.034(3)
O49 0.078(4) 0.067(3) 0.033(2) 0.004(2) -0.010(2) -0.022(3)
O50 0.092(4) 0.052(3) 0.049(3) 0.004(3) -0.006(3) -0.012(3)
N1 0.076(4) 0.033(3) 0.038(3) 0.001(2) -0.008(3) -0.020(3)
N2 0.063(4) 0.035(3) 0.042(3) 0.005(3) -0.010(3) -0.014(3)
N3 0.082(5) 0.043(3) 0.040(3) 0.008(3) -0.013(3) -0.027(3)
N4 0.064(4) 0.039(3) 0.035(3) 0.006(2) -0.006(3) -0.021(3)
N5 0.072(4) 0.035(3) 0.043(3) 0.006(3) -0.013(3) -0.012(3)
N6 0.058(4) 0.027(3) 0.041(3) 0.000(2) -0.002(3) -0.011(3)
N7 0.070(4) 0.038(3) 0.046(3) 0.009(3) -0.009(3) -0.017(3)
N8 0.067(4) 0.039(3) 0.034(3) 0.004(2) -0.007(3) -0.014(3)
N9 0.070(4) 0.035(3) 0.035(3) 0.003(2) -0.012(3) -0.020(3)
N10 0.071(4) 0.027(3) 0.052(3) 0.003(3) -0.021(3) -0.021(3)
N11 0.084(5) 0.040(3) 0.042(3) 0.004(3) -0.016(3) -0.027(3)
N12 0.081(4) 0.049(3) 0.038(3) 0.008(3) -0.015(3) -0.030(3)
N13 0.090(5) 0.042(3) 0.037(3) 0.009(3) -0.017(3) -0.033(3)
N14 0.074(4) 0.036(3) 0.043(3) 0.010(3) -0.017(3) -0.022(3)
N15 0.062(4) 0.035(3) 0.038(3) 0.004(2) -0.012(3) -0.018(3)
N16 0.068(4) 0.024(3) 0.047(3) 0.007(2) -0.003(3) -0.011(3)
N17 0.081(4) 0.039(3) 0.030(3) 0.003(2) -0.006(3) -0.015(3)
N18 0.088(5) 0.041(3) 0.045(3) 0.010(3) -0.012(3) -0.026(3)
N19 0.067(4) 0.046(3) 0.037(3) 0.004(3) -0.004(3) -0.014(3)
N20 0.083(5) 0.041(3) 0.039(3) 0.004(3) -0.014(3) -0.025(3)
N21 0.091(5) 0.041(3) 0.048(3) 0.006(3) -0.019(3) -0.029(3)
N22 0.071(4) 0.041(3) 0.046(3) 0.007(3) -0.021(3) -0.018(3)
N23 0.080(4) 0.031(3) 0.053(3) 0.012(3) -0.027(3) -0.021(3)
N24 0.079(4) 0.037(3) 0.042(3) 0.011(3) -0.019(3) -0.019(3)
N25 0.072(4) 0.033(3) 0.044(3) 0.004(3) -0.014(3) -0.015(3)
N26 0.071(4) 0.036(3) 0.036(3) 0.007(2) -0.011(3) -0.015(3)
N27 0.076(4) 0.029(3) 0.030(3) 0.001(2) -0.010(3) -0.017(3)
N28 0.075(4) 0.036(3) 0.048(3) 0.007(3) 0.004(3) -0.014(3)
N29 0.069(4) 0.034(3) 0.042(3) 0.008(2) -0.011(3) -0.017(3)
N30 0.070(4) 0.040(3) 0.044(3) 0.007(3) -0.009(3) -0.021(3)
N31 0.071(4) 0.034(3) 0.041(3) 0.001(2) -0.012(3) -0.020(3)
N32 0.089(5) 0.046(3) 0.044(3) 0.010(3) -0.021(3) -0.034(3)
N33 0.092(5) 0.040(3) 0.052(3) 0.005(3) -0.022(3) -0.033(3)
N34 0.098(5) 0.039(3) 0.060(4) 0.003(3) -0.033(4) -0.036(3)
N35 0.090(5) 0.032(3) 0.054(3) -0.001(3) -0.016(3) -0.030(3)
N36 0.086(5) 0.036(3) 0.067(4) 0.002(3) 0.004(4) -0.020(3)
N37 0.104(6) 0.036(3) 0.051(4) 0.005(3) 0.010(3) -0.019(3)
N38 0.108(6) 0.031(3) 0.040(3) 0.007(3) -0.002(3) -0.019(3)
N39 0.086(5) 0.046(3) 0.041(3) 0.011(3) -0.014(3) -0.028(3)
N40 0.088(5) 0.046(3) 0.045(3) 0.013(3) -0.016(3) -0.026(3)
N41 0.069(4) 0.040(3) 0.039(3) 0.009(3) -0.020(3) -0.020(3)
N42 0.061(4) 0.028(3) 0.046(3) 0.003(2) -0.014(3) -0.016(3)
N43 0.060(4) 0.037(3) 0.041(3) 0.011(2) -0.019(3) -0.015(3)
N44 0.077(4) 0.036(3) 0.052(3) 0.009(3) -0.024(3) -0.024(3)
N45 0.073(4) 0.039(3) 0.046(3) 0.007(3) -0.012(3) -0.029(3)
N46 0.076(4) 0.033(3) 0.046(3) -0.004(3) -0.004(3) -0.018(3)
N47 0.074(5) 0.054(4) 0.056(4) 0.004(3) -0.014(3) -0.036(3)
N48 0.074(4) 0.035(3) 0.052(3) -0.012(3) -0.008(3) -0.027(3)
N49 0.074(4) 0.038(3) 0.047(3) -0.011(3) -0.007(3) -0.026(3)
N50 0.060(4) 0.039(3) 0.047(3) 0.003(3) -0.015(3) -0.013(3)
N51 0.080(5) 0.032(3) 0.051(3) -0.006(3) -0.023(3) -0.007(3)
N52 0.059(4) 0.036(3) 0.042(3) 0.003(2) -0.012(3) -0.010(3)
N53 0.068(4) 0.034(3) 0.043(3) 0.010(2) -0.012(3) -0.014(3)
N54 0.068(4) 0.033(3) 0.044(3) 0.005(2) -0.001(3) -0.021(3)
N55 0.066(4) 0.019(2) 0.044(3) 0.001(2) 0.002(3) -0.010(2)
N56 0.058(4) 0.043(3) 0.049(3) 0.011(3) -0.006(3) -0.027(3)
N57 0.072(4) 0.032(3) 0.040(3) 0.009(2) -0.007(3) -0.022(3)
N58 0.068(4) 0.039(3) 0.037(3) 0.005(2) -0.009(3) -0.020(3)
N59 0.059(4) 0.056(4) 0.033(3) 0.000(3) -0.008(3) -0.018(3)
N60 0.069(4) 0.042(3) 0.035(3) -0.002(2) -0.011(3) -0.016(3)
N61 0.059(4) 0.026(3) 0.038(3) 0.000(2) -0.015(2) -0.016(2)
N62 0.068(4) 0.025(3) 0.042(3) -0.004(2) -0.013(3) -0.012(3)
N63 0.065(4) 0.040(3) 0.037(3) 0.003(2) -0.013(3) -0.017(3)
N64 0.063(4) 0.036(3) 0.046(3) 0.003(3) -0.014(3) -0.017(3)
N65 0.063(4) 0.026(3) 0.042(3) -0.003(2) -0.007(3) -0.017(2)
N66 0.062(4) 0.035(3) 0.043(3) 0.002(2) -0.001(3) -0.023(3)
N67 0.057(4) 0.045(3) 0.046(3) 0.012(3) -0.010(3) -0.021(3)
N68 0.062(4) 0.042(3) 0.042(3) 0.009(3) -0.013(3) -0.027(3)
N69 0.062(4) 0.034(3) 0.043(3) 0.004(2) -0.005(3) -0.018(3)
N70 0.059(4) 0.033(3) 0.043(3) 0.006(2) -0.008(3) -0.012(3)
N71 0.068(4) 0.031(3) 0.036(3) 0.002(2) -0.015(3) -0.009(3)
N72 0.056(4) 0.030(3) 0.044(3) 0.008(2) -0.014(3) -0.009(3)
N73 0.061(4) 0.039(3) 0.037(3) 0.009(2) -0.007(3) -0.017(3)
N74 0.067(4) 0.033(3) 0.040(3) 0.011(2) -0.014(3) -0.016(3)
N75 0.072(4) 0.034(3) 0.038(3) 0.003(2) -0.008(3) -0.022(3)
N76 0.061(4) 0.047(3) 0.040(3) 0.009(3) -0.010(3) -0.023(3)
N77 0.072(4) 0.028(3) 0.046(3) 0.001(2) -0.013(3) -0.027(3)
N78 0.067(4) 0.037(3) 0.043(3) 0.003(3) -0.002(3) -0.022(3)
N79 0.054(4) 0.040(3) 0.036(3) 0.000(2) -0.010(2) -0.020(3)
N80 0.051(3) 0.037(3) 0.041(3) 0.004(2) -0.009(3) -0.012(2)
N81 0.066(4) 0.043(3) 0.044(3) -0.010(3) -0.002(3) -0.018(3)
N82 0.057(4) 0.048(3) 0.048(3) -0.007(3) -0.005(3) -0.021(3)
N83 0.061(4) 0.038(3) 0.041(3) 0.006(2) -0.007(3) -0.024(3)
N84 0.054(4) 0.044(3) 0.041(3) 0.005(2) -0.008(2) -0.023(3)
N85 0.049(3) 0.037(3) 0.039(3) 0.009(2) -0.010(2) -0.015(2)
N86 0.050(3) 0.046(3) 0.040(3) 0.014(2) -0.010(2) -0.021(3)
N87 0.062(4) 0.039(3) 0.037(3) 0.002(2) -0.011(3) -0.020(3)
N88 0.065(4) 0.033(3) 0.044(3) 0.001(2) -0.014(3) -0.010(3)
N89 0.056(4) 0.046(3) 0.057(4) -0.002(3) -0.014(3) -0.011(3)
N90 0.065(4) 0.051(4) 0.052(3) -0.004(3) -0.013(3) -0.017(3)
N91 0.077(4) 0.044(3) 0.046(3) 0.000(3) -0.014(3) -0.025(3)
N92 0.071(4) 0.045(3) 0.042(3) -0.001(3) -0.012(3) -0.022(3)
N93 0.064(4) 0.056(4) 0.035(3) 0.005(3) -0.015(3) -0.027(3)
N94 0.062(4) 0.054(3) 0.034(3) 0.003(3) -0.012(3) -0.029(3)
N95 0.061(4) 0.046(3) 0.029(3) 0.008(2) -0.005(2) -0.019(3)
N96 0.054(4) 0.043(3) 0.041(3) 0.011(2) -0.010(3) -0.017(3)
N97 0.069(4) 0.047(3) 0.032(3) 0.006(3) -0.002(3) -0.010(3)
N98 0.062(4) 0.042(3) 0.043(3) -0.001(3) -0.006(3) -0.010(3)
N99 0.073(4) 0.047(3) 0.050(3) 0.000(3) -0.001(3) -0.017(3)
N100 0.068(4) 0.047(4) 0.053(3) -0.004(3) -0.016(3) -0.024(3)
C0AN 0.070(5) 0.038(4) 0.054(4) -0.012(3) 0.004(4) -0.021(3)
C1 0.062(5) 0.036(4) 0.042(4) -0.004(3) -0.010(3) -0.012(3)
C2 0.059(5) 0.043(4) 0.048(4) 0.010(3) -0.011(3) -0.021(3)
C3 0.058(4) 0.027(3) 0.048(4) 0.000(3) -0.007(3) -0.017(3)
C4 0.064(5) 0.035(4) 0.048(4) 0.000(3) -0.006(3) -0.023(3)
C5 0.085(6) 0.035(4) 0.042(4) 0.003(3) -0.025(4) -0.023(4)
C6 0.081(5) 0.040(4) 0.042(4) 0.004(3) -0.015(3) -0.028(4)
C7 0.071(5) 0.041(4) 0.033(3) 0.000(3) -0.012(3) -0.014(3)
C8 0.060(5) 0.044(4) 0.048(4) 0.010(3) -0.011(3) -0.021(3)
C9 0.068(5) 0.050(4) 0.038(3) 0.001(3) -0.008(3) -0.027(4)
C09M 0.069(5) 0.042(4) 0.051(4) -0.014(3) -0.012(4) -0.016(3)
C10 0.070(5) 0.036(4) 0.045(4) 0.004(3) -0.011(3) -0.019(3)
C11 0.092(6) 0.042(4) 0.033(3) -0.001(3) -0.013(3) -0.034(4)
C12 0.100(7) 0.069(5) 0.046(4) 0.019(4) -0.021(4) -0.053(5)
C13 0.070(5) 0.041(4) 0.039(3) -0.006(3) -0.006(3) -0.022(3)
C14 0.091(6) 0.043(4) 0.038(4) 0.002(3) -0.009(4) -0.032(4)
C15 0.078(5) 0.060(5) 0.039(4) 0.015(3) -0.023(4) -0.029(4)
C16 0.113(7) 0.036(4) 0.045(4) 0.010(3) -0.029(4) -0.029(4)
C17 0.076(5) 0.040(4) 0.042(4) -0.002(3) -0.019(3) -0.028(4)
C18 0.107(7) 0.042(4) 0.061(5) 0.006(4) -0.033(5) -0.019(4)
C19 0.080(6) 0.058(5) 0.023(3) -0.004(3) -0.008(3) -0.026(4)
C20 0.083(6) 0.035(4) 0.035(3) 0.006(3) -0.011(3) -0.026(3)
C21 0.079(5) 0.033(3) 0.040(3) 0.004(3) -0.003(3) -0.026(3)
C22 0.126(8) 0.035(4) 0.052(4) -0.001(4) -0.013(5) -0.035(5)
C23 0.085(6) 0.030(3) 0.041(4) 0.003(3) -0.009(3) -0.018(3)
C24 0.125(8) 0.025(4) 0.062(5) 0.005(3) 0.011(5) -0.017(4)
C25 0.084(6) 0.032(4) 0.042(4) 0.011(3) -0.015(4) -0.025(4)
C26 0.095(6) 0.034(4) 0.039(4) 0.009(3) -0.012(4) -0.017(4)
C27 0.094(6) 0.037(4) 0.046(4) 0.012(3) -0.021(4) -0.012(4)
C28 0.115(7) 0.038(4) 0.041(4) 0.001(3) -0.005(4) -0.015(4)
C29 0.077(5) 0.043(4) 0.043(4) 0.003(3) -0.011(3) -0.023(4)
C30 0.075(6) 0.041(4) 0.053(4) 0.010(3) 0.004(4) -0.011(4)
C31 0.068(5) 0.043(4) 0.042(4) 0.009(3) -0.012(3) -0.028(4)
C32 0.081(5) 0.043(4) 0.035(3) -0.003(3) -0.016(3) -0.019(4)
C33 0.082(5) 0.041(4) 0.041(4) 0.001(3) -0.016(3) -0.027(4)
C34 0.084(6) 0.035(4) 0.055(4) 0.010(3) -0.014(4) -0.008(4)
C35 0.074(5) 0.047(4) 0.044(4) 0.009(3) -0.012(3) -0.021(4)
C36 0.084(6) 0.054(5) 0.044(4) 0.004(3) -0.019(4) -0.019(4)
C37 0.064(5) 0.048(4) 0.046(4) 0.014(3) -0.011(3) -0.028(4)
C38 0.069(5) 0.041(4) 0.041(4) 0.008(3) -0.015(3) -0.019(3)
C39 0.080(5) 0.046(4) 0.038(3) 0.002(3) -0.012(3) -0.032(4)
C40 0.073(5) 0.039(4) 0.053(4) 0.014(3) -0.014(4) -0.010(4)
C41 0.072(5) 0.037(4) 0.035(3) 0.000(3) -0.007(3) -0.030(3)
C42 0.100(7) 0.044(4) 0.049(4) -0.001(4) -0.019(4) -0.014(4)
C43 0.078(5) 0.046(4) 0.037(3) 0.012(3) -0.015(3) -0.026(4)
C44 0.077(5) 0.043(4) 0.036(3) 0.005(3) -0.015(3) -0.017(4)
C45 0.082(5) 0.041(4) 0.039(3) 0.007(3) -0.015(3) -0.029(4)
C46 0.086(6) 0.038(4) 0.044(4) 0.007(3) -0.019(4) -0.021(4)
C47 0.091(6) 0.038(4) 0.036(3) 0.002(3) -0.008(3) -0.026(4)
C48 0.081(5) 0.030(3) 0.033(3) -0.008(3) -0.007(3) -0.018(3)
C49 0.093(6) 0.044(4) 0.038(4) 0.017(3) -0.018(4) -0.023(4)
C50 0.088(6) 0.035(4) 0.038(3) 0.006(3) -0.015(3) -0.024(4)
C51 0.077(5) 0.040(4) 0.028(3) 0.001(3) -0.008(3) -0.022(3)
C52 0.074(5) 0.032(3) 0.028(3) 0.000(3) -0.005(3) -0.024(3)
C53 0.095(6) 0.042(4) 0.044(4) 0.008(3) -0.014(4) -0.027(4)
C54 0.074(5) 0.032(3) 0.039(3) 0.001(3) -0.010(3) -0.016(3)
C55 0.089(6) 0.019(3) 0.034(3) -0.002(3) -0.009(3) -0.006(3)
C56 0.074(5) 0.036(4) 0.037(3) 0.001(3) -0.008(3) -0.019(3)
C57 0.083(5) 0.033(3) 0.036(3) -0.001(3) -0.014(3) -0.020(3)
C58 0.083(5) 0.041(4) 0.034(3) 0.007(3) -0.015(3) -0.026(4)
C59 0.079(5) 0.041(4) 0.040(4) 0.015(3) -0.011(3) -0.023(4)
C60 0.081(6) 0.042(4) 0.050(4) 0.002(3) -0.010(4) -0.024(4)
C61 0.066(5) 0.033(3) 0.041(4) 0.007(3) -0.015(3) -0.021(3)
C62 0.058(4) 0.029(3) 0.044(4) 0.006(3) -0.013(3) -0.013(3)
C63 0.069(5) 0.030(3) 0.043(3) 0.004(3) -0.013(3) -0.021(3)
C64 0.053(4) 0.035(3) 0.031(3) -0.003(3) -0.005(3) -0.013(3)
C65 0.059(5) 0.036(4) 0.052(4) -0.001(3) -0.016(3) -0.017(3)
C66 0.055(4) 0.051(4) 0.044(4) 0.005(3) -0.010(3) -0.017(3)
C67 0.068(5) 0.049(4) 0.045(4) 0.002(3) -0.021(3) -0.025(4)
C68 0.055(4) 0.043(4) 0.048(4) 0.012(3) -0.012(3) -0.022(3)
C69 0.056(4) 0.034(3) 0.054(4) 0.005(3) -0.018(3) -0.018(3)
C70 0.058(5) 0.049(4) 0.045(4) 0.002(3) -0.006(3) -0.019(3)
C71 0.083(6) 0.049(4) 0.054(4) 0.014(3) -0.023(4) -0.038(4)
C72 0.065(5) 0.053(4) 0.048(4) 0.017(3) -0.014(3) -0.025(4)
C73 0.065(5) 0.043(4) 0.054(4) 0.001(4) -0.020(4) -0.027(3)
C74 0.049(4) 0.035(4) 0.059(4) 0.008(3) -0.011(3) -0.012(3)
C75 0.059(5) 0.041(4) 0.056(4) 0.010(3) -0.008(3) -0.016(3)
C76 0.048(4) 0.039(4) 0.051(4) 0.006(3) -0.006(3) -0.018(3)
C77 0.103(7) 0.039(4) 0.044(4) 0.004(3) -0.010(4) -0.028(4)
C78 0.067(5) 0.029(3) 0.051(4) -0.001(3) 0.000(3) -0.015(3)
C79 0.083(6) 0.060(5) 0.049(4) 0.007(4) -0.008(4) -0.031(4)
C80 0.069(5) 0.036(4) 0.045(4) 0.006(3) -0.010(3) -0.024(3)
C81 0.069(5) 0.046(4) 0.046(4) 0.011(3) -0.014(3) -0.019(4)
C82 0.053(4) 0.034(3) 0.040(4) 0.003(3) -0.006(3) -0.011(3)
C83 0.068(5) 0.053(4) 0.050(4) -0.010(4) 0.000(4) -0.018(4)
C84 0.068(5) 0.033(3) 0.049(4) 0.003(3) -0.002(3) -0.017(3)
C85 0.072(5) 0.042(4) 0.044(4) 0.011(3) -0.019(3) -0.021(4)
C86 0.084(5) 0.034(3) 0.034(3) 0.009(3) -0.016(3) -0.023(3)
C87 0.066(5) 0.033(3) 0.036(3) 0.004(3) -0.011(3) -0.020(3)
C88 0.072(5) 0.031(3) 0.043(4) 0.005(3) -0.017(4) -0.016(3)
C89 0.082(6) 0.035(4) 0.035(3) -0.002(3) -0.015(3) -0.009(3)
C90 0.072(5) 0.040(4) 0.034(3) 0.003(3) -0.019(3) -0.019(3)
C91 0.058(5) 0.044(4) 0.063(5) 0.006(4) -0.003(4) -0.011(4)
C92 0.071(5) 0.043(4) 0.047(4) 0.010(3) -0.023(3) -0.028(4)
C93 0.055(4) 0.031(3) 0.048(4) 0.008(3) -0.014(3) -0.013(3)
C94 0.061(5) 0.053(4) 0.036(4) 0.015(3) -0.009(3) -0.028(4)
C95 0.078(5) 0.034(4) 0.042(4) 0.011(3) -0.016(3) -0.013(3)
C96 0.074(5) 0.038(4) 0.056(4) 0.016(3) -0.023(4) -0.019(3)
C97 0.046(4) 0.049(4) 0.046(4) 0.013(3) 0.005(3) -0.010(3)
C98 0.058(4) 0.038(4) 0.043(4) 0.013(3) -0.005(3) -0.009(3)
C99 0.051(4) 0.044(4) 0.042(3) 0.011(3) -0.004(3) -0.020(3)
C100 0.059(4) 0.042(4) 0.040(4) 0.005(3) -0.017(3) -0.025(3)
C101 0.083(6) 0.030(3) 0.043(4) 0.008(3) -0.005(3) -0.015(3)
C102 0.055(4) 0.036(4) 0.048(4) 0.009(3) -0.012(3) -0.011(3)
C103 0.061(5) 0.038(4) 0.042(4) 0.003(3) 0.002(3) -0.006(3)
C104 0.061(5) 0.043(4) 0.051(4) 0.018(3) -0.018(3) -0.024(3)
C105 0.070(5) 0.032(3) 0.053(4) 0.010(3) -0.011(4) -0.023(3)
C106 0.072(5) 0.047(4) 0.048(4) 0.015(4) -0.022(4) -0.026(4)
C107 0.069(5) 0.028(3) 0.050(4) 0.005(3) -0.005(3) -0.014(3)
C108 0.064(5) 0.045(4) 0.046(4) 0.013(3) -0.009(3) -0.026(3)
C109 0.059(4) 0.028(3) 0.045(4) 0.010(3) -0.010(3) -0.010(3)
C110 0.066(5) 0.036(4) 0.046(4) 0.007(3) -0.008(3) -0.025(3)
C111 0.064(5) 0.034(3) 0.041(3) 0.005(3) -0.008(3) -0.023(3)
C112 0.062(5) 0.043(4) 0.042(4) 0.016(3) -0.011(3) -0.026(3)
C113 0.069(5) 0.045(4) 0.035(3) -0.008(3) -0.007(3) -0.019(3)
C114 0.064(5) 0.050(4) 0.038(3) 0.007(3) -0.009(3) -0.021(3)
C115 0.070(5) 0.064(5) 0.037(4) 0.007(3) -0.012(4) -0.025(4)
C116 0.053(4) 0.029(3) 0.039(3) 0.001(3) -0.008(3) -0.011(3)
C117 0.060(4) 0.031(3) 0.041(3) 0.002(3) -0.013(3) -0.020(3)
C118 0.067(5) 0.039(4) 0.034(3) 0.006(3) -0.008(3) -0.015(3)
C119 0.055(4) 0.043(4) 0.044(4) 0.004(3) -0.016(3) -0.013(3)
C120 0.063(5) 0.036(3) 0.034(3) 0.001(3) -0.014(3) -0.017(3)
C121 0.061(5) 0.054(4) 0.037(4) -0.003(3) 0.004(3) -0.015(4)
C122 0.056(4) 0.034(3) 0.047(4) -0.012(3) -0.005(3) -0.011(3)
C123 0.052(4) 0.060(5) 0.055(4) -0.001(4) -0.008(3) -0.028(4)
C124 0.063(5) 0.037(4) 0.054(4) 0.008(3) -0.017(4) -0.016(3)
C125 0.070(5) 0.082(6) 0.037(3) 0.003(4) -0.008(3) -0.050(4)
C126 0.073(5) 0.041(4) 0.050(4) 0.007(3) -0.013(4) -0.023(4)
C127 0.061(5) 0.043(4) 0.039(3) 0.002(3) -0.005(3) -0.017(3)
C128 0.068(5) 0.043(4) 0.053(4) 0.008(3) -0.017(4) -0.024(4)
C129 0.065(5) 0.041(4) 0.042(3) 0.005(3) -0.011(3) -0.027(3)
C130 0.069(5) 0.043(4) 0.036(4) 0.003(3) -0.015(3) -0.018(3)
C131 0.053(4) 0.055(4) 0.041(3) 0.018(3) -0.006(3) -0.024(3)
C132 0.056(4) 0.042(4) 0.036(3) 0.013(3) -0.015(3) -0.021(3)
C133 0.072(5) 0.050(4) 0.034(3) 0.013(3) -0.014(3) -0.030(4)
C134 0.053(4) 0.042(4) 0.032(3) 0.011(3) -0.005(3) -0.022(3)
C135 0.068(5) 0.031(3) 0.038(3) 0.010(3) -0.011(3) -0.024(3)
C136 0.068(5) 0.035(3) 0.042(4) 0.006(3) -0.008(3) -0.022(3)
C137 0.049(4) 0.051(4) 0.034(3) 0.000(3) -0.008(3) -0.019(3)
C138 0.063(5) 0.043(4) 0.049(4) 0.015(3) -0.009(3) -0.006(3)
C139 0.060(5) 0.031(3) 0.042(4) -0.005(3) -0.013(3) -0.014(3)
C140 0.055(4) 0.043(4) 0.036(3) 0.004(3) -0.003(3) -0.011(3)
C141 0.060(4) 0.036(3) 0.041(3) -0.003(3) -0.008(3) -0.017(3)
C142 0.070(5) 0.045(4) 0.051(4) 0.002(3) -0.005(4) -0.020(4)
C143 0.065(5) 0.048(4) 0.052(4) -0.009(4) -0.009(4) -0.012(4)
C144 0.067(5) 0.050(4) 0.054(4) -0.009(4) 0.005(4) -0.015(4)
C145 0.057(5) 0.044(4) 0.051(4) -0.007(3) -0.013(3) -0.014(3)
C146 0.060(5) 0.051(4) 0.048(4) -0.004(3) -0.014(3) -0.019(4)
C147 0.051(4) 0.043(4) 0.066(5) -0.007(4) -0.008(4) -0.019(3)
C148 0.067(5) 0.054(5) 0.048(4) -0.005(4) 0.008(4) -0.030(4)
Cl 0.117(6) 0.083(5) 0.063(4) 0.007(4) -0.021(4) -0.018(4)
Cl1 0.072(3) 0.046(2) 0.076(3) 0.0186(19) 0.010(2) 0.0314(19)
Cl2 0.078(4) 0.018(2) 0.043(2) 0.0002(19) -0.026(2) -0.005(2)
Cl3 0.071(3) 0.071(2) 0.0398(17) 0.0121(17) 0.0007(16) -0.013(2)
Cl4 0.051(3) 0.100(5) 0.082(4) 0.041(4) -0.020(3) -0.029(3)
Cl5 0.087(5) 0.071(4) 0.071(4) 0.021(3) -0.009(3) -0.033(3)
Cl6 0.049(4) 0.131(7) 0.097(5) 0.022(5) -0.025(4) -0.022(4)
Cl7 0.130(7) 0.064(4) 0.066(4) -0.004(3) -0.025(4) -0.027(4)
Cl8 0.064(4) 0.092(5) 0.098(5) 0.025(4) 0.028(4) -0.026(4)
Cl10 0.032(3) 0.083(5) 0.139(7) 0.021(4) -0.009(4) 0.006(3)
Cl11 0.112(4) 0.066(3) 0.0464(19) 0.0008(18) -0.017(2) -0.045(2)
O24W 0.027(3) 0.100(4) 0.087(4) 0.004(3) -0.014(2) -0.037(3)
O25W 0.033(3) 0.033(3) 0.180(7) 0.031(3) 0.004(3) -0.011(2)
O26W 0.047(3) 0.079(4) 0.094(4) -0.031(3) -0.010(3) -0.039(3)
O51 0.123(5) 0.044(3) 0.058(3) 0.010(3) -0.014(3) -0.023(3)
O52 0.128(5) 0.042(3) 0.062(3) 0.025(3) -0.018(3) -0.029(3)
O53 0.154(6) 0.056(3) 0.045(3) 0.015(3) -0.032(3) -0.051(4)
O54 0.111(5) 0.063(4) 0.066(4) 0.024(3) -0.020(3) -0.027(3)
O55 0.096(5) 0.063(4) 0.055(3) 0.019(3) -0.015(3) -0.012(3)
O56 0.152(6) 0.051(3) 0.040(3) 0.020(3) -0.028(3) -0.016(3)
O57 0.091(4) 0.042(3) 0.033(2) 0.005(2) -0.010(2) -0.031(3)
O58 0.095(4) 0.075(4) 0.039(3) 0.015(3) -0.011(3) -0.027(3)
O59 0.112(5) 0.077(4) 0.050(3) 0.027(3) -0.012(3) -0.045(4)
O60 0.106(5) 0.061(3) 0.056(3) 0.021(3) -0.021(3) -0.032(3)
N101 0.096(5) 0.037(3) 0.049(4) 0.009(3) -0.019(4) -0.008(3)
N102 0.087(5) 0.038(3) 0.051(3) 0.011(3) -0.012(3) -0.013(3)
N103 0.087(5) 0.037(3) 0.042(3) 0.010(3) -0.004(3) -0.010(3)
N104 0.084(5) 0.052(4) 0.041(3) 0.015(3) -0.013(3) -0.029(3)
N105 0.090(5) 0.060(4) 0.039(3) 0.017(3) -0.014(3) -0.037(4)
N106 0.089(5) 0.066(4) 0.045(3) 0.017(3) -0.021(3) -0.042(4)
N107 0.087(5) 0.060(4) 0.049(4) 0.019(3) -0.009(3) -0.035(4)
N108 0.094(5) 0.033(3) 0.048(3) 0.009(3) -0.011(3) -0.014(3)
N109 0.090(5) 0.046(4) 0.057(4) 0.017(3) -0.013(3) -0.015(3)
N110 0.103(6) 0.036(3) 0.061(4) 0.015(3) -0.024(4) -0.008(3)
N111 0.101(6) 0.036(3) 0.049(3) 0.005(3) -0.011(3) -0.012(3)
N112 0.083(5) 0.038(3) 0.038(3) 0.011(3) -0.020(3) -0.019(3)
N113 0.078(4) 0.034(3) 0.048(3) 0.010(3) -0.013(3) -0.030(3)
N114 0.071(4) 0.040(3) 0.035(3) 0.008(2) -0.008(3) -0.025(3)
N115 0.071(4) 0.049(3) 0.037(3) 0.011(3) 0.004(3) -0.021(3)
N116 0.073(4) 0.057(4) 0.042(3) 0.012(3) -0.010(3) -0.025(3)
N117 0.075(5) 0.048(4) 0.060(4) 0.021(3) -0.003(3) -0.024(3)
N118 0.097(5) 0.044(3) 0.047(3) 0.018(3) -0.010(3) -0.032(3)
N119 0.104(6) 0.041(3) 0.060(4) 0.021(3) -0.015(4) -0.027(3)
N120 0.101(6) 0.050(4) 0.042(3) 0.009(3) -0.006(3) -0.007(4)
C149 0.092(7) 0.060(5) 0.068(5) 0.024(4) -0.032(5) -0.021(5)
C150 0.106(7) 0.037(4) 0.059(5) 0.004(4) -0.019(5) -0.017(4)
C151 0.118(8) 0.061(5) 0.045(4) 0.021(4) -0.022(5) -0.035(5)
C152 0.090(6) 0.044(4) 0.042(4) 0.015(3) -0.019(4) -0.018(4)
C153 0.080(6) 0.047(4) 0.046(4) 0.016(3) -0.015(4) -0.021(4)
C154 0.081(6) 0.042(4) 0.058(5) 0.012(4) -0.023(4) -0.013(4)
C155 0.089(7) 0.058(5) 0.045(4) 0.012(4) -0.007(4) -0.010(4)
C156 0.102(7) 0.030(4) 0.052(4) 0.010(3) -0.015(4) -0.014(4)
C157 0.116(8) 0.052(5) 0.041(4) 0.007(4) -0.017(4) -0.030(5)
C158 0.098(6) 0.031(3) 0.037(3) 0.003(3) -0.017(4) -0.026(4)
C159 0.090(6) 0.038(4) 0.039(4) 0.007(3) -0.016(4) -0.022(4)
C160 0.101(6) 0.026(3) 0.043(4) 0.002(3) -0.023(4) -0.021(4)
C161 0.113(7) 0.062(5) 0.034(4) 0.010(4) -0.014(4) -0.041(5)
C162 0.100(7) 0.046(4) 0.040(4) 0.008(3) -0.015(4) -0.025(4)
C163 0.119(7) 0.045(4) 0.029(3) 0.007(3) -0.009(4) -0.040(4)
C164 0.114(7) 0.031(4) 0.027(3) 0.001(3) 0.007(4) -0.014(4)
C165 0.083(6) 0.061(5) 0.051(4) 0.025(4) -0.009(4) -0.030(4)
C166 0.092(6) 0.051(4) 0.036(4) 0.021(3) -0.018(4) -0.018(4)
C167 0.090(6) 0.048(4) 0.054(4) 0.010(4) -0.003(4) -0.023(4)
C168 0.089(6) 0.058(5) 0.057(5) 0.009(4) -0.011(4) -0.029(4)
C169 0.067(5) 0.062(5) 0.058(5) 0.019(4) 0.004(4) -0.018(4)
C170 0.073(5) 0.060(5) 0.050(4) 0.025(4) -0.008(4) -0.020(4)
C171 0.065(5) 0.048(4) 0.046(4) 0.006(3) 0.004(3) -0.015(4)
C172 0.080(6) 0.053(5) 0.060(5) 0.016(4) -0.012(4) -0.026(4)
C173 0.112(8) 0.058(5) 0.046(4) 0.016(4) 0.002(4) -0.028(5)
C174 0.115(8) 0.047(5) 0.062(5) 0.013(4) -0.019(5) -0.025(5)
C175 0.080(6) 0.048(4) 0.058(5) 0.019(4) 0.002(4) -0.011(4)
C176 0.088(6) 0.044(4) 0.049(4) 0.017(3) -0.006(4) -0.016(4)
C177 0.070(5) 0.040(4) 0.074(5) 0.013(4) -0.010(4) -0.006(4)
C178 0.089(6) 0.053(5) 0.044(4) 0.015(4) -0.016(4) -0.025(4)

loop_
_atom_type_symbol
_atom_type_description
_atom_type_scat_dispersion_real
_atom_type_scat_dispersion_imag
_atom_type_scat_source
C C 0.0033 0.0016 'International Tables Vol C Tables 4.2.6.8 and 6.1.1.4'
H H 0.0000 0.0000 'International Tables Vol C Tables 4.2.6.8 and 6.1.1.4'
Cl Cl 0.1484 0.1585 'International Tables Vol C Tables 4.2.6.8 and 6.1.1.4'
N N 0.0061 0.0033 'International Tables Vol C Tables 4.2.6.8 and 6.1.1.4'
O O 0.0106 0.0060 'International Tables Vol C Tables 4.2.6.8 and 6.1.1.4'
Y Y -2.7962 3.5667 'International Tables Vol C Tables 4.2.6.8 and 6.1.1.4'

loop_
_geom_angle_atom_site_label_1
_geom_angle_atom_site_label_2
_geom_angle_atom_site_label_3
_geom_angle
_geom_angle_site_symmetry_1
_geom_angle_site_symmetry_3
_geom_angle_publ_flag
O1 Y1 O3W 139.22(19) . . ?
O1 Y1 O6W 74.1(3) . . ?
O1W Y1 O1 82.90(18) . . ?
O1W Y1 O3W 73.59(17) . . ?
O1W Y1 O5W 144.30(18) . . ?
O1W Y1 O6W 71.0(2) . . ?
O1W Y1 O21 144.65(17) . . ?
O2W Y1 O1 68.66(18) . . ?
O2W Y1 O1W 80.6(2) . . ?
O2W Y1 O3W 74.9(2) . . ?
O2W Y1 O5W 117.3(2) . . ?
O2W Y1 O6W 135.3(2) . . ?
O2W Y1 O21 78.08(19) . . ?
O3W Y1 O6W 125.6(2) . . ?
O4W Y1 O1 145.9(3) . . ?
O4W Y1 O1W 99.8(2) . . ?
O4W Y1 O2W 145.4(2) . . ?
O4W Y1 O3W 72.2(3) . . ?
O4W Y1 O5W 82.4(2) . . ?
O4W Y1 O6W 74.8(3) . . ?
O4W Y1 O21 82.9(2) . . ?
O5W Y1 O1 76.62(17) . . ?
O5W Y1 O3W 138.65(18) . . ?
O5W Y1 O6W 75.4(2) . . ?
O21 Y1 O1 114.37(18) . . ?
O21 Y1 O3W 73.80(17) . . ?
O21 Y1 O5W 71.04(17) . . ?
O21 Y1 O6W 141.7(2) . . ?
O7 Y2 O7W 138.7(2) . . ?
O7 Y2 O11W 76.03(17) . . ?
O7 Y2 O12W 75.8(2) . . ?
O7W Y2 O12W 126.0(3) . . ?
O8W Y2 O7 83.22(19) . . ?
O8W Y2 O7W 74.66(19) . . ?
O8W Y2 O11W 143.29(18) . . ?
O8W Y2 O12W 70.7(2) . . ?
O9W Y2 O7 68.17(19) . . ?
O9W Y2 O7W 73.7(2) . . ?
O9W Y2 O8W 79.6(2) . . ?
O9W Y2 O11W 118.5(2) . . ?
O9W Y2 O12W 135.4(2) . . ?
O9W Y2 O23 78.91(19) . . ?
O10W Y2 O7 145.6(2) . . ?
O10W Y2 O7W 72.9(3) . . ?
O10W Y2 O8W 97.5(2) . . ?
O10W Y2 O9W 146.0(2) . . ?
O10W Y2 O11W 83.9(2) . . ?
O10W Y2 O12W 72.1(3) . . ?
O10W Y2 O23 85.3(2) . . ?
O11W Y2 O7W 138.83(18) . . ?
O11W Y2 O12W 75.0(2) . . ?
O23 Y2 O7 113.69(19) . . ?
O23 Y2 O7W 72.68(19) . . ?
O23 Y2 O8W 144.76(17) . . ?
O23 Y2 O11W 71.93(17) . . ?
O23 Y2 O12W 141.57(19) . . ?
O13W Y3 O17W 141.36(19) . . ?
O14W Y3 O13W 74.9(2) . . ?
O14W Y3 O17W 117.5(2) . . ?
O14W Y3 O18W 138.0(2) . . ?
O15W Y3 O13W 73.31(19) . . ?
O15W Y3 O14W 79.7(2) . . ?
O15W Y3 O16W 102.6(2) . . ?
O15W Y3 O17W 142.18(19) . . ?
O15W Y3 O18W 71.6(2) . . ?
O16W Y3 O13W 71.2(2) . . ?
O16W Y3 O14W 143.6(2) . . ?
O16W Y3 O17W 83.1(2) . . ?
O16W Y3 O18W 74.0(3) . . ?
O18W Y3 O13W 122.5(3) . . ?
O18W Y3 O17W 74.4(2) . . ?
O35 Y3 O13W 139.10(19) . . ?
O35 Y3 O14W 69.04(18) . . ?
O35 Y3 O15W 81.67(19) . . ?
O35 Y3 O16W 147.3(2) . . ?
O35 Y3 O17W 75.01(18) . . ?
O35 Y3 O18W 76.9(3) . . ?
O42 Y3 O13W 76.14(18) . . ?
O42 Y3 O14W 78.24(18) . . ?
O42 Y3 O15W 145.98(18) . . ?
O42 Y3 O16W 81.1(2) . . ?
O42 Y3 O17W 71.65(17) . . ?
O42 Y3 O18W 139.8(2) . . ?
O42 Y3 O35 113.54(17) . . ?
O19W Y4 O20W 78.1(3) . . ?
O19W Y4 O21W 73.2(2) . . ?
O19W Y4 O22W 145.9(2) . . ?
O19W Y4 O23W 73.0(2) . . ?
O21W Y4 O20W 73.3(4) . . ?
O21W Y4 O22W 136.0(2) . . ?
O21W Y4 O23W 132.0(3) . . ?
O22W Y4 O20W 122.0(3) . . ?
O23W Y4 O20W 130.0(2) . . ?
O23W Y4 O22W 73.1(2) . . ?
O27W Y4 O19W 97.1(3) . . ?
O27W Y4 O20W 147.8(4) . . ?
O27W Y4 O21W 74.9(5) . . ?
O27W Y4 O22W 79.3(4) . . ?
O27W Y4 O23W 76.6(3) . . ?
O39 Y4 O19W 89.9(2) . . ?
O39 Y4 O20W 67.2(2) . . ?
O39 Y4 O21W 139.4(3) . . ?
O39 Y4 O22W 75.96(19) . . ?
O39 Y4 O23W 72.8(2) . . ?
O39 Y4 O27W 145.0(4) . . ?
O44 Y4 O19W 143.37(19) . . ?
O44 Y4 O20W 78.9(2) . . ?
O44 Y4 O21W 73.2(2) . . ?
O44 Y4 O22W 70.75(17) . . ?
O44 Y4 O23W 142.6(2) . . ?
O44 Y4 O27W 87.6(3) . . ?
O44 Y4 O39 106.78(18) . . ?
C1 O1 Y1 158.0(5) . . ?
C37 O7 Y2 153.2(5) . . ?
C61 O21 Y1 170.1(4) . . ?
C109 O23 Y2 166.5(4) . . ?
C100 O35 Y3 159.5(4) . . ?
C76 O39 Y4 150.7(5) . . ?
C127 O42 Y3 168.0(4) . . ?
C139 O44 Y4 170.3(4) . . ?
C35 N1 C38 119.2(6) . . ?
C37 N1 C35 124.1(6) . . ?
C37 N1 C38 112.1(5) . . ?
C37 N2 C39 111.5(5) . . ?
C37 N2 C41 122.3(5) . . ?
C41 N2 C39 122.7(5) . . ?
C41 N3 C44 121.0(6) . . ?
C43 N3 C41 123.0(6) . . ?
C43 N3 C44 110.8(6) . . ?
C43 N4 C45 112.0(6) . . ?
C43 N4 C47 121.8(5) . . ?
C45 N4 C47 123.1(5) . . ?
C47 N5 C50 123.0(6) . . ?
C49 N5 C47 121.3(6) . . ?
C49 N5 C50 110.3(6) . . ?
C49 N6 C51 111.6(6) . . ?
C49 N6 C53 122.7(6) . . ?
C51 N6 C53 121.8(6) . . ?
C55 N7 C53 121.5(6) . . ?
C55 N7 C56 113.7(6) . . ?
C56 N7 C53 122.1(6) . . ?
C55 N8 C57 112.5(5) . . ?
C55 N8 C59 121.4(5) . . ?
C59 N8 C57 121.4(6) . . ?
C1 N9 C2 110.9(5) . . ?
C1 N9 C59 123.1(6) . . ?
C59 N9 C2 122.6(5) . . ?
C1 N10 C3 110.6(5) . . ?
C1 N10 C5 124.0(5) . . ?
C5 N10 C3 119.1(6) . . ?
C5 N11 C8 119.7(6) . . ?
C7 N11 C5 122.6(5) . . ?
C7 N11 C8 111.2(5) . . ?
C7 N12 C9 112.8(6) . . ?
C7 N12 C11 122.5(6) . . ?
C9 N12 C11 122.6(5) . . ?
C11 N13 C14 121.5(6) . . ?
C13 N13 C11 119.5(6) . . ?
C13 N13 C14 110.7(6) . . ?
C13 N14 C15 113.0(6) . . ?
C13 N14 C17 123.7(6) . . ?
C17 N14 C15 123.1(5) . . ?
C19 N15 C17 122.5(6) . . ?
C19 N15 C20 111.4(6) . . ?
C20 N15 C17 119.9(6) . . ?
C19 N16 C21 110.2(6) . . ?
C19 N16 C23 123.9(6) . . ?
C23 N16 C21 123.5(6) . . ?
C23 N17 C26 123.8(5) . . ?
C25 N17 C23 118.7(6) . . ?
C25 N17 C26 111.9(6) . . ?
C25 N18 C27 111.3(6) . . ?
C25 N18 C29 120.8(6) . . ?
C29 N18 C27 122.0(7) . . ?
C29 N19 C32 121.1(6) . . ?
C31 N19 C29 123.8(6) . . ?
C31 N19 C32 112.9(6) . . ?
C31 N20 C33 112.1(6) . . ?
C31 N20 C35 123.3(6) . . ?
C33 N20 C35 118.2(6) . . ?
C36 N21 C38 121.2(6) . . ?
C40 N21 C36 120.2(6) . . ?
C40 N21 C38 113.6(6) . . ?
C39 N22 C42 122.9(6) . . ?
C40 N22 C39 112.4(6) . . ?
C40 N22 C42 120.5(6) . . ?
C44 N23 C42 122.3(7) . . ?
C46 N23 C42 121.6(6) . . ?
C46 N23 C44 112.2(6) . . ?
C45 N24 C48 121.2(5) . . ?
C46 N24 C45 111.3(6) . . ?
C46 N24 C48 122.1(6) . . ?
C48 N25 C50 122.8(6) . . ?
C52 N25 C48 123.0(5) . . ?
C52 N25 C50 111.7(6) . . ?
C52 N26 C51 112.8(6) . . ?
C52 N26 C54 121.7(5) . . ?
C54 N26 C51 122.3(6) . . ?
C56 N27 C54 123.1(5) . . ?
C58 N27 C54 120.3(5) . . ?
C58 N27 C56 112.8(6) . . ?
C57 N28 C60 121.3(6) . . ?
C58 N28 C57 112.5(5) . . ?
C58 N28 C60 119.7(5) . . ?
C4 N29 C2 111.5(5) . . ?
C4 N29 C60 121.0(5) . . ?
C60 N29 C2 122.6(6) . . ?
C4 N30 C3 110.9(5) . . ?
C4 N30 C6 123.0(6) . . ?
C6 N30 C3 121.2(6) . . ?
C8 N31 C6 119.2(6) . . ?
C10 N31 C6 122.3(5) . . ?
C10 N31 C8 114.3(5) . . ?
C10 N32 C9 109.4(5) . . ?
C10 N32 C12 123.1(6) . . ?
C12 N32 C9 122.2(6) . . ?
C12 N33 C14 123.7(7) . . ?
C16 N33 C12 125.0(7) . . ?
C16 N33 C14 111.1(6) . . ?
C15 N34 C18 119.3(6) . . ?
C16 N34 C15 112.6(7) . . ?
C16 N34 C18 122.0(6) . . ?
C18 N35 C20 120.5(7) . . ?
C22 N35 C18 122.5(6) . . ?
C22 N35 C20 110.3(7) . . ?
C22 N36 C21 110.9(7) . . ?
C22 N36 C24 122.3(7) . . ?
C24 N36 C21 120.9(8) . . ?
C26 N37 C24 123.8(6) . . ?
C28 N37 C24 123.1(6) . . ?
C28 N37 C26 110.7(7) . . ?
C28 N38 C27 109.5(6) . . ?
C28 N38 C30 125.4(6) . . ?
C30 N38 C27 124.0(7) . . ?
C32 N39 C30 120.6(6) . . ?
C34 N39 C30 122.9(6) . . ?
C34 N39 C32 112.4(6) . . ?
C33 N40 C36 120.6(6) . . ?
C34 N40 C33 113.4(6) . . ?
C34 N40 C36 120.8(6) . . ?
C61 N41 C62 111.9(6) . . ?
C61 N41 C119 123.0(5) . . ?
C62 N41 C119 120.6(5) . . ?
C61 N42 C63 113.2(6) . . ?
C61 N42 C65 124.4(5) . . ?
C63 N42 C65 121.5(6) . . ?
C65 N43 C68 121.6(5) . . ?
C67 N43 C65 123.4(6) . . ?
C67 N43 C68 111.5(5) . . ?
C67 N44 C69 111.7(5) . . ?
C67 N44 C71 121.4(6) . . ?
C71 N44 C69 123.7(6) . . ?
C71 N45 C74 123.6(6) . . ?
C73 N45 C71 118.9(6) . . ?
C73 N45 C74 111.4(5) . . ?
C73 N46 C75 112.6(6) . . ?
C73 N46 C77 121.3(6) . . ?
C77 N46 C75 122.9(6) . . ?
C79 N47 C77 123.1(7) . . ?
C79 N47 C80 112.8(6) . . ?
C80 N47 C77 123.3(7) . . ?
C79 N48 C81 110.1(6) . . ?
C79 N48 C83 120.6(6) . . ?
C81 N48 C83 120.8(6) . . ?
C85 N49 C83 120.5(6) . . ?
C85 N49 C86 112.7(6) . . ?
C86 N49 C83 121.3(6) . . ?
C85 N50 C87 111.2(6) . . ?
C85 N50 C89 122.3(6) . . ?
C89 N50 C87 123.1(6) . . ?
C89 N51 C92 121.8(5) . . ?
C91 N51 C89 121.8(6) . . ?
C91 N51 C92 110.1(6) . . ?
C91 N52 C93 114.8(6) . . ?
C91 N52 C95 118.3(6) . . ?
C93 N52 C95 122.5(6) . . ?
C95 N53 C98 122.1(5) . . ?
C97 N53 C95 121.3(6) . . ?
C97 N53 C98 113.2(5) . . ?
C97 N54 C99 112.8(5) . . ?
C97 N54 C101 120.4(6) . . ?
C99 N54 C101 122.0(6) . . ?
C101 N55 C104 120.3(6) . . ?
C103 N55 C101 121.7(6) . . ?
C103 N55 C104 113.8(5) . . ?
C103 N56 C105 114.5(5) . . ?
C103 N56 C107 120.9(6) . . ?
C105 N56 C107 121.2(6) . . ?
C109 N57 C107 125.8(6) . . ?
C109 N57 C110 111.5(5) . . ?
C110 N57 C107 120.9(6) . . ?
C109 N58 C111 110.7(6) . . ?
C109 N58 C113 123.0(6) . . ?
C113 N58 C111 121.6(5) . . ?
C115 N59 C113 121.0(5) . . ?
C115 N59 C116 111.1(6) . . ?
C116 N59 C113 121.6(6) . . ?
C115 N60 C117 111.2(6) . . ?
C115 N60 C119 120.5(6) . . ?
C117 N60 C119 122.3(5) . . ?
C62 N61 C120 120.9(5) . . ?
C64 N61 C62 113.0(5) . . ?
C64 N61 C120 122.0(5) . . ?
C64 N62 C63 110.9(5) . . ?
C64 N62 C66 121.7(5) . . ?
C66 N62 C63 120.9(6) . . ?
C66 N63 C68 121.7(5) . . ?
C70 N63 C66 122.8(6) . . ?
C70 N63 C68 112.5(5) . . ?
C70 N64 C69 110.0(5) . . ?
C70 N64 C72 121.0(6) . . ?
C72 N64 C69 121.5(6) . . ?
C74 N65 C72 121.0(6) . . ?
C76 N65 C72 122.5(6) . . ?
C76 N65 C74 110.3(5) . . ?
C75 N66 C78 121.8(6) . . ?
C76 N66 C75 112.0(5) . . ?
C76 N66 C78 121.8(6) . . ?
C78 N67 C80 121.4(6) . . ?
C82 N67 C78 122.0(6) . . ?
C82 N67 C80 110.2(5) . . ?
C82 N68 C81 112.0(6) . . ?
C82 N68 C84 122.5(6) . . ?
C84 N68 C81 123.1(6) . . ?
C86 N69 C84 122.1(6) . . ?
C88 N69 C84 121.7(6) . . ?
C88 N69 C86 112.7(6) . . ?
C87 N70 C90 123.0(5) . . ?
C88 N70 C87 111.3(6) . . ?
C88 N70 C90 121.8(6) . . ?
C90 N71 C92 122.2(5) . . ?
C94 N71 C90 122.0(6) . . ?
C94 N71 C92 111.1(6) . . ?
C94 N72 C93 111.4(5) . . ?
C94 N72 C96 123.0(6) . . ?
C96 N72 C93 121.2(6) . . ?
C98 N73 C96 121.7(5) . . ?
C100 N73 C96 123.3(6) . . ?
C100 N73 C98 111.5(5) . . ?
C100 N74 C99 109.7(5) . . ?
C100 N74 C102 123.9(5) . . ?
C102 N74 C99 119.8(6) . . ?
C104 N75 C102 120.5(6) . . ?
C106 N75 C102 120.6(6) . . ?
C106 N75 C104 112.3(5) . . ?
C106 N76 C105 113.6(6) . . ?
C106 N76 C108 123.5(6) . . ?
C108 N76 C105 120.9(6) . . ?
C108 N77 C110 121.4(6) . . ?
C112 N77 C108 121.0(6) . . ?
C112 N77 C110 111.4(5) . . ?
C111 N78 C114 122.2(5) . . ?
C112 N78 C111 112.4(6) . . ?
C112 N78 C114 121.9(6) . . ?
C114 N79 C116 123.7(6) . . ?
C118 N79 C114 121.6(5) . . ?
C118 N79 C116 113.0(6) . . ?
C117 N80 C120 123.7(5) . . ?
C118 N80 C117 112.0(6) . . ?
C118 N80 C120 122.6(6) . . ?
C121 N81 C0AN 122.0(6) . . ?
C121 N81 C122 112.7(6) . . ?
C122 N81 C0AN 121.3(6) . . ?
C121 N82 C123 112.7(6) . . ?
C121 N82 C125 121.7(6) . . ?
C123 N82 C125 122.8(6) . . ?
C127 N83 C125 122.6(6) . . ?
C127 N83 C128 112.2(5) . . ?
C128 N83 C125 122.4(6) . . ?
C127 N84 C129 108.9(6) . . ?
C127 N84 C131 123.7(5) . . ?
C131 N84 C129 119.2(5) . . ?
C131 N85 C134 120.2(5) . . ?
C133 N85 C131 121.2(5) . . ?
C133 N85 C134 111.3(5) . . ?
C133 N86 C135 108.8(5) . . ?
C133 N86 C137 123.8(5) . . ?
C137 N86 C135 122.7(5) . . ?
C137 N87 C140 121.9(5) . . ?
C139 N87 C137 122.2(5) . . ?
C139 N87 C140 112.1(6) . . ?
C139 N88 C141 111.6(5) . . ?
C139 N88 C143 122.0(6) . . ?
C141 N88 C143 122.7(6) . . ?
C143 N89 C146 122.5(6) . . ?
C145 N89 C143 121.4(6) . . ?
C145 N89 C146 112.2(6) . . ?
C145 N90 C09M 121.6(6) . 2_676 ?
C145 N90 C147 110.6(6) . . ?
C147 N90 C09M 123.0(6) . 2_676 ?
C122 N91 C09M 122.7(6) . . ?
C124 N91 C09M 122.5(6) . . ?
C124 N91 C122 111.1(6) . . ?
C123 N92 C126 122.4(6) . . ?
C124 N92 C123 111.5(6) . . ?
C124 N92 C126 124.7(6) . . ?
C126 N93 C128 121.8(6) . . ?
C130 N93 C126 121.7(6) . . ?
C130 N93 C128 112.1(5) . . ?
C130 N94 C129 110.1(6) . . ?
C130 N94 C132 122.0(5) . . ?
C132 N94 C129 119.0(5) . . ?
C134 N95 C132 122.6(5) . . ?
C136 N95 C132 122.9(5) . . ?
C136 N95 C134 112.0(6) . . ?
C136 N96 C135 110.8(6) . . ?
C136 N96 C138 120.5(5) . . ?
C138 N96 C135 121.2(6) . . ?
C140 N97 C138 118.8(6) . . ?
C142 N97 C138 119.4(6) . . ?
C142 N97 C140 112.6(6) . . ?
C141 N98 C144 123.1(6) . . ?
C142 N98 C141 113.0(6) . . ?
C142 N98 C144 121.9(6) . . ?
C144 N99 C146 121.8(6) . . ?
C148 N99 C144 121.7(6) . . ?
C148 N99 C146 113.8(6) . . ?
C0AN N100 C147 122.1(6) 2_676 . ?
C0AN N100 C148 122.7(6) 2_676 . ?
C148 N100 C147 111.9(6) . . ?
N100 C0AN N81 112.6(6) 2_676 . ?
O1 C1 N9 123.6(6) . . ?
O1 C1 N10 125.6(6) . . ?
N10 C1 N9 110.7(6) . . ?
N9 C2 C3 103.1(5) . . ?
N29 C2 N9 113.7(6) . . ?
N29 C2 C3 103.5(5) . . ?
N10 C3 C2 104.1(5) . . ?
N30 C3 N10 114.3(6) . . ?
N30 C3 C2 104.9(5) . . ?
O11 C4 N29 126.0(6) . . ?
O11 C4 N30 125.2(6) . . ?
N30 C4 N29 108.6(6) . . ?
N11 C5 N10 115.3(6) . . ?
N30 C6 N31 113.3(6) . . ?
O2 C7 N11 124.6(6) . . ?
O2 C7 N12 126.3(6) . . ?
N12 C7 N11 109.1(6) . . ?
N11 C8 C9 103.3(5) . . ?
N31 C8 N11 116.4(6) . . ?
N31 C8 C9 102.4(5) . . ?
N12 C9 N32 114.3(6) . . ?
N12 C9 C8 103.5(5) . . ?
N32 C9 C8 103.8(5) . . ?
N90 C09M N91 111.9(6) 2_676 . ?
O12 C10 N31 126.9(6) . . ?
O12 C10 N32 123.9(6) . . ?
N31 C10 N32 109.2(6) . . ?
N13 C11 N12 113.6(6) . . ?
N32 C12 N33 115.0(6) . . ?
O3 C13 N13 125.3(7) . . ?
O3 C13 N14 125.9(7) . . ?
N14 C13 N13 108.8(6) . . ?
N13 C14 C15 102.4(6) . . ?
N33 C14 N13 114.0(6) . . ?
N33 C14 C15 102.5(6) . . ?
N14 C15 C14 102.3(5) . . ?
N34 C15 N14 118.2(7) . . ?
N34 C15 C14 102.7(6) . . ?
O13 C16 N33 123.6(8) . . ?
O13 C16 N34 126.8(9) . . ?
N34 C16 N33 109.6(7) . . ?
N14 C17 N15 114.0(6) . . ?
N35 C18 N34 113.8(6) . . ?
O4 C19 N15 126.0(8) . . ?
O4 C19 N16 123.5(7) . . ?
N15 C19 N16 110.5(6) . . ?
N15 C20 N35 114.6(6) . . ?
N15 C20 C21 104.7(5) . . ?
N35 C20 C21 103.5(6) . . ?
N16 C21 C20 102.3(6) . . ?
N36 C21 N16 115.8(6) . . ?
N36 C21 C20 103.9(6) . . ?
O14 C22 N35 123.0(9) . . ?
O14 C22 N36 125.7(10) . . ?
N36 C22 N35 111.1(7) . . ?
N16 C23 N17 113.0(6) . . ?
N36 C24 N37 114.1(6) . . ?
O5 C25 N17 126.9(7) . . ?
O5 C25 N18 125.2(6) . . ?
N17 C25 N18 107.9(6) . . ?
N17 C26 C27 104.1(5) . . ?
N37 C26 N17 112.0(7) . . ?
N37 C26 C27 103.9(6) . . ?
N18 C27 C26 104.1(6) . . ?
N38 C27 N18 113.1(6) . . ?
N38 C27 C26 105.4(7) . . ?
O15 C28 N37 124.8(8) . . ?
O15 C28 N38 125.1(7) . . ?
N38 C28 N37 110.1(7) . . ?
N19 C29 N18 113.7(6) . . ?
N38 C30 N39 115.7(6) . . ?
O6 C31 N19 125.5(7) . . ?
O6 C31 N20 125.0(6) . . ?
N19 C31 N20 109.5(6) . . ?
N19 C32 C33 102.0(5) . . ?
N39 C32 N19 115.8(7) . . ?
N39 C32 C33 103.9(5) . . ?
N20 C33 N40 114.4(6) . . ?
N20 C33 C32 103.2(6) . . ?
N40 C33 C32 102.3(5) . . ?
O16 C34 N39 125.4(7) . . ?
O16 C34 N40 127.1(7) . . ?
N40 C34 N39 107.5(6) . . ?
N1 C35 N20 115.3(6) . . ?
N21 C36 N40 113.4(6) . . ?
O7 C37 N1 124.9(6) . . ?
O7 C37 N2 125.8(6) . . ?
N2 C37 N1 109.3(6) . . ?
N1 C38 C39 102.7(6) . . ?
N21 C38 N1 113.9(6) . . ?
N21 C38 C39 102.0(5) . . ?
N2 C39 C38 104.1(5) . . ?
N22 C39 N2 114.3(6) . . ?
N22 C39 C38 104.1(5) . . ?
O17 C40 N21 126.9(6) . . ?
O17 C40 N22 125.3(7) . . ?
N21 C40 N22 107.8(6) . . ?
N2 C41 N3 113.9(5) . . ?
N22 C42 N23 111.7(6) . . ?
O8 C43 N3 126.8(7) . . ?
O8 C43 N4 124.5(7) . . ?
N3 C43 N4 108.7(6) . . ?
N3 C44 C45 103.6(6) . . ?
N23 C44 N3 115.6(5) . . ?
N23 C44 C45 103.5(6) . . ?
N4 C45 N24 115.0(6) . . ?
N4 C45 C44 104.3(5) . . ?
N24 C45 C44 103.5(5) . . ?
O18 C46 N23 125.6(7) . . ?
O18 C46 N24 125.1(7) . . ?
N23 C46 N24 109.3(6) . . ?
N5 C47 N4 111.8(5) . . ?
N25 C48 N24 114.0(5) . . ?
O9 C49 N5 124.8(8) . . ?
O9 C49 N6 125.2(8) . . ?
N5 C49 N6 109.9(6) . . ?
N5 C50 C51 104.7(6) . . ?
N25 C50 N5 113.3(6) . . ?
N25 C50 C51 104.1(6) . . ?
N6 C51 C50 103.1(5) . . ?
N26 C51 N6 113.5(5) . . ?
N26 C51 C50 102.8(6) . . ?
O19 C52 N25 125.1(7) . . ?
O19 C52 N26 126.7(7) . . ?
N25 C52 N26 108.2(5) . . ?
N7 C53 N6 112.0(6) . . ?
N26 C54 N27 112.8(5) . . ?
O10 C55 N7 126.0(7) . . ?
O10 C55 N8 127.9(6) . . ?
N8 C55 N7 106.1(6) . . ?
N7 C56 N27 116.1(6) . . ?
N7 C56 C57 104.3(5) . . ?
N27 C56 C57 104.5(5) . . ?
N8 C57 C56 102.9(6) . . ?
N28 C57 N8 112.1(5) . . ?
N28 C57 C56 102.9(6) . . ?
O20 C58 N27 126.6(7) . . ?
O20 C58 N28 126.7(6) . . ?
N27 C58 N28 106.8(6) . . ?
N8 C59 N9 113.6(6) . . ?
N29 C60 N28 112.9(6) . . ?
O21 C61 N41 126.4(7) . . ?
O21 C61 N42 124.5(6) . . ?
N42 C61 N41 109.1(6) . . ?
N41 C62 C63 102.5(5) . . ?
N61 C62 N41 115.3(6) . . ?
N61 C62 C63 103.6(5) . . ?
N42 C63 N62 114.7(5) . . ?
N42 C63 C62 102.3(5) . . ?
N62 C63 C62 101.6(5) . . ?
O31 C64 N61 126.5(6) . . ?
O31 C64 N62 124.0(6) . . ?
N61 C64 N62 109.5(5) . . ?
N43 C65 N42 113.9(5) . . ?
N63 C66 N62 113.8(5) . . ?
O30 C67 N43 127.1(7) . . ?
O30 C67 N44 123.8(6) . . ?
N43 C67 N44 109.1(6) . . ?
N43 C68 C69 103.4(5) . . ?
N63 C68 N43 113.7(6) . . ?
N63 C68 C69 102.0(5) . . ?
N44 C69 C68 104.0(5) . . ?
N64 C69 N44 114.2(6) . . ?
N64 C69 C68 106.0(5) . . ?
O40 C70 N63 126.2(7) . . ?
O40 C70 N64 124.5(6) . . ?
N63 C70 N64 109.3(6) . . ?
N44 C71 N45 112.7(6) . . ?
N64 C72 N65 113.6(6) . . ?
O29 C73 N45 126.9(6) . . ?
O29 C73 N46 126.4(7) . . ?
N46 C73 N45 106.7(6) . . ?
N45 C74 N65 111.7(5) . . ?
N45 C74 C75 104.7(6) . . ?
N65 C74 C75 102.9(5) . . ?
N46 C75 N66 115.8(6) . . ?
N46 C75 C74 104.3(6) . . ?
N66 C75 C74 104.6(6) . . ?
O39 C76 N65 123.5(6) . . ?
O39 C76 N66 127.2(6) . . ?
N66 C76 N65 109.3(6) . . ?
N46 C77 N47 113.6(7) . . ?
N67 C78 N66 112.9(5) . . ?
O28 C79 N47 125.5(8) . . ?
O28 C79 N48 125.6(8) . . ?
N47 C79 N48 108.8(7) . . ?
N47 C80 N67 114.7(5) . . ?
N47 C80 C81 102.9(6) . . ?
N67 C80 C81 103.3(6) . . ?
N48 C81 N68 113.0(6) . . ?
N48 C81 C80 104.1(5) . . ?
N68 C81 C80 104.1(5) . . ?
O38 C82 N67 125.7(6) . . ?
O38 C82 N68 125.8(6) . . ?
N68 C82 N67 108.6(6) . . ?
N48 C83 N49 112.1(6) . . ?
N68 C84 N69 112.3(5) . . ?
O27 C85 N49 127.4(7) . . ?
O27 C85 N50 124.1(7) . . ?
N49 C85 N50 108.5(6) . . ?
N49 C86 C87 102.8(5) . . ?
N69 C86 N49 113.4(5) . . ?
N69 C86 C87 103.2(5) . . ?
N50 C87 C86 104.2(5) . . ?
N70 C87 N50 114.5(5) . . ?
N70 C87 C86 103.5(5) . . ?
O37 C88 N69 125.0(7) . . ?
O37 C88 N70 126.4(7) . . ?
N69 C88 N70 108.6(6) . . ?
N50 C89 N51 112.1(5) . . ?
N71 C90 N70 112.6(5) . . ?
O26 C91 N51 124.0(7) . . ?
O26 C91 N52 129.0(7) . . ?
N52 C91 N51 106.9(7) . . ?
N51 C92 C93 102.9(5) . . ?
N71 C92 N51 112.2(6) . . ?
N71 C92 C93 103.6(5) . . ?
N52 C93 N72 115.2(5) . . ?
N52 C93 C92 103.1(5) . . ?
N72 C93 C92 103.5(5) . . ?
O36 C94 N71 124.7(7) . . ?
O36 C94 N72 125.2(6) . . ?
N71 C94 N72 109.9(6) . . ?
N53 C95 N52 111.4(6) . . ?
N72 C96 N73 113.8(6) . . ?
O25 C97 N53 126.6(6) . . ?
O25 C97 N54 126.1(6) . . ?
N53 C97 N54 107.3(6) . . ?
N53 C98 C99 102.8(5) . . ?
N73 C98 N53 114.7(6) . . ?
N73 C98 C99 103.9(5) . . ?
N54 C99 N74 113.5(5) . . ?
N54 C99 C98 103.8(5) . . ?
N74 C99 C98 103.0(5) . . ?
O35 C100 N73 124.9(6) . . ?
O35 C100 N74 123.6(6) . . ?
N73 C100 N74 111.5(6) . . ?
N55 C101 N54 114.2(6) . . ?
N74 C102 N75 113.0(5) . . ?
O24 C103 N55 124.8(6) . . ?
O24 C103 N56 128.0(7) . . ?
N55 C103 N56 107.2(6) . . ?
N55 C104 C105 100.9(5) . . ?
N75 C104 N55 114.7(6) . . ?
N75 C104 C105 104.1(6) . . ?
N56 C105 N76 116.1(6) . . ?
N56 C105 C104 103.4(5) . . ?
N76 C105 C104 100.7(5) . . ?
O34 C106 N75 125.8(6) . . ?
O34 C106 N76 125.2(6) . . ?
N76 C106 N75 109.0(7) . . ?
N56 C107 N57 113.2(5) . . ?
N77 C108 N76 114.4(6) . . ?
O23 C109 N57 123.5(6) . . ?
O23 C109 N58 126.2(7) . . ?
N58 C109 N57 110.3(6) . . ?
N57 C110 N77 114.3(5) . . ?
N57 C110 C111 103.4(5) . . ?
N77 C110 C111 102.5(6) . . ?
N58 C111 C110 103.0(5) . . ?
N78 C111 N58 115.2(6) . . ?
N78 C111 C110 103.7(5) . . ?
O33 C112 N77 125.9(6) . . ?
O33 C112 N78 125.1(6) . . ?
N78 C112 N77 109.0(6) . . ?
N58 C113 N59 115.0(6) . . ?
N79 C114 N78 112.4(5) . . ?
O22 C115 N59 124.0(7) . . ?
O22 C115 N60 126.5(7) . . ?
N60 C115 N59 109.5(6) . . ?
N59 C116 N79 114.6(5) . . ?
N59 C116 C117 104.5(5) . . ?
N79 C116 C117 103.2(5) . . ?
N60 C117 C116 103.4(5) . . ?
N80 C117 N60 113.8(5) . . ?
N80 C117 C116 104.1(5) . . ?
O32 C118 N79 126.1(7) . . ?
O32 C118 N80 126.3(7) . . ?
N79 C118 N80 107.6(6) . . ?
N41 C119 N60 113.4(5) . . ?
N80 C120 N61 111.4(5) . . ?
O41 C121 N81 125.9(7) . . ?
O41 C121 N82 126.2(7) . . ?
N82 C121 N81 107.8(6) . . ?
N81 C122 N91 113.8(6) . . ?
N81 C122 C123 103.9(6) . . ?
N91 C122 C123 103.4(6) . . ?
N82 C123 C122 102.7(6) . . ?
N92 C123 N82 116.1(6) . . ?
N92 C123 C122 104.3(6) . . ?
O46 C124 N91 125.5(7) . . ?
O46 C124 N92 125.0(6) . . ?
N92 C124 N91 109.5(6) . . ?
N82 C125 N83 112.7(6) . . ?
N93 C126 N92 115.3(6) . . ?
O42 C127 N83 125.3(6) . . ?
O42 C127 N84 123.8(7) . . ?
N83 C127 N84 110.9(6) . . ?
N83 C128 C129 102.6(6) . . ?
N93 C128 N83 114.8(6) . . ?
N93 C128 C129 104.3(6) . . ?
N84 C129 N94 111.9(6) . . ?
N84 C129 C128 104.6(5) . . ?
N94 C129 C128 103.5(5) . . ?
O47 C130 N93 127.2(7) . . ?
O47 C130 N94 124.4(7) . . ?
N93 C130 N94 108.4(5) . . ?
N85 C131 N84 112.1(5) . . ?
N94 C132 N95 112.9(5) . . ?
O43 C133 N85 126.6(7) . . ?
O43 C133 N86 120.9(7) . . ?
N85 C133 N86 112.5(5) . . ?
N85 C134 C135 102.0(5) . . ?
N95 C134 N85 113.5(5) . . ?
N95 C134 C135 103.7(5) . . ?
N86 C135 N96 113.1(5) . . ?
N86 C135 C134 104.6(5) . . ?
N96 C135 C134 103.4(5) . . ?
O48 C136 N95 125.6(7) . . ?
O48 C136 N96 125.0(7) . . ?
N96 C136 N95 109.4(6) . . ?
N86 C137 N87 113.3(5) . . ?
N96 C138 N97 112.6(6) . . ?
O44 C139 N87 125.4(6) . . ?
O44 C139 N88 126.1(6) . . ?
N87 C139 N88 108.5(6) . . ?
N87 C140 N97 113.0(6) . . ?
N87 C140 C141 102.6(5) . . ?
N97 C140 C141 104.1(5) . . ?
N88 C141 C140 104.5(5) . . ?
N98 C141 N88 115.1(5) . . ?
N98 C141 C140 102.6(5) . . ?
O49 C142 N97 128.6(8) . . ?
O49 C142 N98 124.4(7) . . ?
N97 C142 N98 107.0(6) . . ?
N89 C143 N88 114.3(6) . . ?
N99 C144 N98 111.7(6) . . ?
O45 C145 N89 128.0(7) . . ?
O45 C145 N90 123.4(7) . . ?
N89 C145 N90 108.5(6) . . ?
N89 C146 N99 113.6(6) . . ?
N89 C146 C147 103.4(6) . . ?
N99 C146 C147 103.4(6) . . ?
N90 C147 N100 113.6(6) . . ?
N90 C147 C146 105.1(6) . . ?
N100 C147 C146 104.2(6) . . ?
O50 C148 N99 127.7(8) . . ?
O50 C148 N100 125.7(7) . . ?
N99 C148 N100 106.6(7) . . ?
C149 N101 C152 123.4(7) . . ?
C151 N101 C149 124.8(7) . . ?
C151 N101 C152 111.1(7) . . ?
C151 N102 C153 111.6(7) . . ?
C151 N102 C155 123.0(6) . . ?
C153 N102 C155 119.2(6) . . ?
C155 N103 C158 119.1(7) . . ?
C157 N103 C155 123.4(6) . . ?
C157 N103 C158 110.6(7) . . ?
C157 N104 C159 109.1(7) . . ?
C157 N104 C161 121.8(6) . . ?
C161 N104 C159 123.0(7) . . ?
C161 N105 C164 120.4(6) . . ?
C163 N105 C161 125.0(6) . . ?
C163 N105 C164 112.2(7) . . ?
C163 N106 C165 113.2(6) . . ?
C163 N106 C167 121.3(6) . . ?
C165 N106 C167 124.6(7) . . ?
C169 N107 C167 121.8(6) . . ?
C169 N107 C170 109.6(7) . . ?
C170 N107 C167 124.4(7) . . ?
C169 N108 C171 111.1(6) . . ?
C169 N108 C173 121.5(6) . . ?
C171 N108 C173 122.9(7) . . ?
C175 N109 C173 118.6(6) . . ?
C175 N109 C176 113.1(7) . . ?
C176 N109 C173 119.2(7) . . ?
C150 N110 C177 120.6(7) 2_665 . ?
C175 N110 C150 121.0(6) . 2_665 ?
C175 N110 C177 113.1(6) . . ?
C152 N111 C150 122.8(7) . . ?
C154 N111 C150 122.5(6) . . ?
C154 N111 C152 109.7(6) . . ?
C153 N112 C156 124.3(6) . . ?
C154 N112 C153 113.9(6) . . ?
C154 N112 C156 120.6(6) . . ?
C156 N113 C158 121.5(6) . . ?
C160 N113 C156 121.0(6) . . ?
C160 N113 C158 111.5(6) . . ?
C160 N114 C159 109.8(6) . . ?
C160 N114 C162 121.6(6) . . ?
C162 N114 C159 124.8(6) . . ?
C162 N115 C164 122.5(6) . . ?
C166 N115 C162 120.0(6) . . ?
C166 N115 C164 110.4(7) . . ?
C165 N116 C168 124.0(7) . . ?
C166 N116 C165 112.5(6) . . ?
C166 N116 C168 120.3(6) . . ?
C168 N117 C170 123.5(7) . . ?
C172 N117 C168 120.7(6) . . ?
C172 N117 C170 111.4(6) . . ?
C172 N118 C171 110.9(6) . . ?
C172 N118 C174 120.1(6) . . ?
C174 N118 C171 121.8(7) . . ?
C174 N119 C176 119.3(7) . . ?
C178 N119 C174 123.0(6) . . ?
C178 N119 C176 111.8(6) . . ?
C177 N120 C149 122.8(7) . 2_665 ?
C177 N120 C178 112.9(6) . . ?
C178 N120 C149 122.2(6) . 2_665 ?
N101 C149 N120 113.8(7) . 2_665 ?
N110 C150 N111 111.8(7) 2_665 . ?
O51 C151 N101 123.2(9) . . ?
O51 C151 N102 126.9(9) . . ?
N101 C151 N102 109.8(7) . . ?
N101 C152 C153 102.2(6) . . ?
N111 C152 N101 113.9(6) . . ?
N111 C152 C153 104.8(6) . . ?
N102 C153 N112 114.3(7) . . ?
N102 C153 C152 104.2(6) . . ?
N112 C153 C152 101.2(6) . . ?
O56 C154 N111 122.5(8) . . ?
O56 C154 N112 128.2(8) . . ?
N112 C154 N111 109.3(6) . . ?
N103 C155 N102 113.3(6) . . ?
N113 C156 N112 113.9(6) . . ?
O52 C157 N103 124.0(9) . . ?
O52 C157 N104 124.5(9) . . ?
N103 C157 N104 111.4(7) . . ?
N103 C158 C159 103.0(6) . . ?
N113 C158 N103 114.2(6) . . ?
N113 C158 C159 104.8(6) . . ?
N104 C159 N114 114.4(6) . . ?
N104 C159 C158 105.4(6) . . ?
N114 C159 C158 103.0(6) . . ?
O57 C160 N113 126.7(8) . . ?
O57 C160 N114 123.4(7) . . ?
N113 C160 N114 109.9(6) . . ?
N104 C161 N105 113.6(6) . . ?
N114 C162 N115 114.1(6) . . ?
O53 C163 N105 124.3(9) . . ?
O53 C163 N106 126.3(8) . . ?
N106 C163 N105 109.1(6) . . ?
N105 C164 N115 113.1(6) . . ?
N105 C164 C165 101.3(6) . . ?
N115 C164 C165 102.6(6) . . ?
N106 C165 C164 104.1(6) . . ?
N116 C165 N106 116.8(7) . . ?
N116 C165 C164 103.9(6) . . ?
O58 C166 N115 123.7(8) . . ?
O58 C166 N116 126.1(8) . . ?
N116 C166 N115 110.2(6) . . ?
N106 C167 N107 113.1(6) . . ?
N117 C168 N116 111.1(7) . . ?
O54 C169 N107 124.3(8) . . ?
O54 C169 N108 125.6(8) . . ?
N108 C169 N107 110.1(7) . . ?
N107 C170 N117 114.5(7) . . ?
N107 C170 C171 105.4(6) . . ?
N117 C170 C171 104.3(6) . . ?
N108 C171 N118 115.9(6) . . ?
N108 C171 C170 103.5(6) . . ?
N118 C171 C170 105.1(6) . . ?
O59 C172 N117 125.6(7) . . ?
O59 C172 N118 126.7(8) . . ?
N117 C172 N118 107.7(6) . . ?
N108 C173 N109 112.0(6) . . ?
N118 C174 N119 111.0(7) . . ?
O55 C175 N109 126.2(8) . . ?
O55 C175 N110 125.4(7) . . ?
N109 C175 N110 108.2(7) . . ?
N109 C176 N119 112.5(7) . . ?
N109 C176 C177 102.9(6) . . ?
N119 C176 C177 100.9(6) . . ?
N110 C177 C176 101.3(6) . . ?
N120 C177 N110 116.0(7) . . ?
N120 C177 C176 105.4(6) . . ?
O60 C178 N119 125.3(7) . . ?
O60 C178 N120 126.3(7) . . ?
N119 C178 N120 108.4(6) . . ?

loop_
_geom_bond_atom_site_label_1
_geom_bond_atom_site_label_2
_geom_bond_distance
_geom_bond_site_symmetry_2
_geom_bond_publ_flag
Y1 O1 2.358(5) . ?
Y1 O1W 2.342(5) . ?
Y1 O2W 2.315(6) . ?
Y1 O3W 2.387(5) . ?
Y1 O4W 2.308(6) . ?
Y1 O5W 2.354(5) . ?
Y1 O6W 2.405(6) . ?
Y1 O21 2.348(5) . ?
Y2 O7 2.348(5) . ?
Y2 O7W 2.367(6) . ?
Y2 O8W 2.335(5) . ?
Y2 O9W 2.316(5) . ?
Y2 O10W 2.296(7) . ?
Y2 O11W 2.367(5) . ?
Y2 O12W 2.386(6) . ?
Y2 O23 2.329(5) . ?
Y3 O13W 2.375(6) . ?
Y3 O14W 2.340(5) . ?
Y3 O15W 2.326(5) . ?
Y3 O16W 2.336(6) . ?
Y3 O17W 2.421(5) . ?
Y3 O18W 2.362(6) . ?
Y3 O35 2.320(5) . ?
Y3 O42 2.308(5) . ?
Y4 O19W 2.335(6) . ?
Y4 O20W 2.396(8) . ?
Y4 O21W 2.363(7) . ?
Y4 O22W 2.396(5) . ?
Y4 O23W 2.389(7) . ?
Y4 O27W 2.316(9) . ?
Y4 O39 2.294(6) . ?
Y4 O44 2.287(4) . ?
O1 C1 1.235(8) . ?
O2 C7 1.237(8) . ?
O3 C13 1.247(8) . ?
O4 C19 1.259(8) . ?
O5 C25 1.194(8) . ?
O6 C31 1.228(9) . ?
O7 C37 1.218(8) . ?
O8 C43 1.239(8) . ?
O9 C49 1.244(9) . ?
O10 C55 1.178(8) . ?
O11 C4 1.232(8) . ?
O12 C10 1.224(8) . ?
O13 C16 1.234(9) . ?
O14 C22 1.244(9) . ?
O15 C28 1.230(9) . ?
O16 C34 1.219(9) . ?
O17 C40 1.236(9) . ?
O18 C46 1.252(8) . ?
O19 C52 1.221(7) . ?
O20 C58 1.209(8) . ?
O21 C61 1.230(8) . ?
O22 C115 1.226(8) . ?
O23 C109 1.248(8) . ?
O24 C103 1.215(9) . ?
O25 C97 1.238(9) . ?
O26 C91 1.201(9) . ?
O27 C85 1.233(8) . ?
O28 C79 1.234(9) . ?
O29 C73 1.208(9) . ?
O30 C67 1.205(8) . ?
O31 C64 1.240(8) . ?
O32 C118 1.220(8) . ?
O33 C112 1.250(8) . ?
O34 C106 1.252(9) . ?
O35 C100 1.264(8) . ?
O36 C94 1.238(8) . ?
O37 C88 1.215(8) . ?
O38 C82 1.227(8) . ?
O39 C76 1.233(8) . ?
O40 C70 1.243(8) . ?
O41 C121 1.231(9) . ?
O42 C127 1.279(8) . ?
O43 C133 1.263(8) . ?
O44 C139 1.233(8) . ?
O45 C145 1.217(9) . ?
O46 C124 1.255(9) . ?
O47 C130 1.206(8) . ?
O48 C136 1.246(8) . ?
O49 C142 1.207(9) . ?
O50 C148 1.206(9) . ?
N1 C35 1.431(9) . ?
N1 C37 1.384(9) . ?
N1 C38 1.467(9) . ?
N2 C37 1.359(9) . ?
N2 C39 1.477(9) . ?
N2 C41 1.444(8) . ?
N3 C41 1.450(9) . ?
N3 C43 1.353(10) . ?
N3 C44 1.463(9) . ?
N4 C43 1.385(9) . ?
N4 C45 1.413(9) . ?
N4 C47 1.494(9) . ?
N5 C47 1.440(10) . ?
N5 C49 1.365(10) . ?
N5 C50 1.473(9) . ?
N6 C49 1.378(10) . ?
N6 C51 1.463(8) . ?
N6 C53 1.464(10) . ?
N7 C53 1.462(9) . ?
N7 C55 1.391(9) . ?
N7 C56 1.422(9) . ?
N8 C55 1.389(9) . ?
N8 C57 1.463(8) . ?
N8 C59 1.459(9) . ?
N9 C1 1.347(8) . ?
N9 C2 1.473(8) . ?
N9 C59 1.465(8) . ?
N10 C1 1.339(9) . ?
N10 C3 1.466(8) . ?
N10 C5 1.462(9) . ?
N11 C5 1.424(8) . ?
N11 C7 1.393(9) . ?
N11 C8 1.449(9) . ?
N12 C7 1.351(8) . ?
N12 C9 1.439(9) . ?
N12 C11 1.457(8) . ?
N13 C11 1.444(10) . ?
N13 C13 1.393(9) . ?
N13 C14 1.455(8) . ?
N14 C13 1.356(9) . ?
N14 C15 1.439(9) . ?
N14 C17 1.429(9) . ?
N15 C17 1.463(10) . ?
N15 C19 1.325(9) . ?
N15 C20 1.438(8) . ?
N16 C19 1.382(10) . ?
N16 C21 1.461(8) . ?
N16 C23 1.423(10) . ?
N17 C23 1.463(9) . ?
N17 C25 1.369(8) . ?
N17 C26 1.485(9) . ?
N18 C25 1.405(10) . ?
N18 C27 1.470(9) . ?
N18 C29 1.448(9) . ?
N19 C29 1.444(9) . ?
N19 C31 1.351(9) . ?
N19 C32 1.456(9) . ?
N20 C31 1.354(9) . ?
N20 C33 1.453(9) . ?
N20 C35 1.469(9) . ?
N21 C36 1.441(9) . ?
N21 C38 1.446(9) . ?
N21 C40 1.354(10) . ?
N22 C39 1.429(9) . ?
N22 C40 1.370(9) . ?
N22 C42 1.478(9) . ?
N23 C42 1.480(10) . ?
N23 C44 1.448(8) . ?
N23 C46 1.354(10) . ?
N24 C45 1.460(9) . ?
N24 C46 1.359(9) . ?
N24 C48 1.463(9) . ?
N25 C48 1.441(10) . ?
N25 C50 1.468(8) . ?
N25 C52 1.367(9) . ?
N26 C51 1.457(8) . ?
N26 C52 1.376(9) . ?
N26 C54 1.456(9) . ?
N27 C54 1.481(9) . ?
N27 C56 1.450(9) . ?
N27 C58 1.376(8) . ?
N28 C57 1.460(8) . ?
N28 C58 1.403(10) . ?
N28 C60 1.483(9) . ?
N29 C2 1.456(9) . ?
N29 C4 1.380(8) . ?
N29 C60 1.421(9) . ?
N30 C3 1.457(8) . ?
N30 C4 1.372(9) . ?
N30 C6 1.456(9) . ?
N31 C6 1.465(9) . ?
N31 C8 1.432(9) . ?
N31 C10 1.342(9) . ?
N32 C9 1.477(9) . ?
N32 C10 1.391(9) . ?
N32 C12 1.432(9) . ?
N33 C12 1.435(10) . ?
N33 C14 1.450(9) . ?
N33 C16 1.385(11) . ?
N34 C15 1.439(10) . ?
N34 C16 1.342(10) . ?
N34 C18 1.509(10) . ?
N35 C18 1.430(11) . ?
N35 C20 1.470(9) . ?
N35 C22 1.358(12) . ?
N36 C21 1.453(9) . ?
N36 C22 1.358(12) . ?
N36 C24 1.439(12) . ?
N37 C24 1.451(11) . ?
N37 C26 1.441(10) . ?
N37 C28 1.395(10) . ?
N38 C27 1.466(10) . ?
N38 C28 1.364(11) . ?
N38 C30 1.383(10) . ?
N39 C30 1.443(9) . ?
N39 C32 1.435(9) . ?
N39 C34 1.395(10) . ?
N40 C33 1.454(9) . ?
N40 C34 1.367(9) . ?
N40 C36 1.459(9) . ?
N41 C61 1.366(9) . ?
N41 C62 1.455(9) . ?
N41 C119 1.456(9) . ?
N42 C61 1.358(9) . ?
N42 C63 1.444(8) . ?
N42 C65 1.467(9) . ?
N43 C65 1.442(8) . ?
N43 C67 1.369(8) . ?
N43 C68 1.491(9) . ?
N44 C67 1.400(9) . ?
N44 C69 1.462(9) . ?
N44 C71 1.440(9) . ?
N45 C71 1.441(8) . ?
N45 C73 1.405(9) . ?
N45 C74 1.444(9) . ?
N46 C73 1.380(9) . ?
N46 C75 1.440(9) . ?
N46 C77 1.420(9) . ?
N47 C77 1.470(10) . ?
N47 C79 1.338(11) . ?
N47 C80 1.429(9) . ?
N48 C79 1.389(10) . ?
N48 C81 1.438(9) . ?
N48 C83 1.460(9) . ?
N49 C83 1.461(10) . ?
N49 C85 1.368(10) . ?
N49 C86 1.456(8) . ?
N50 C85 1.397(9) . ?
N50 C87 1.455(8) . ?
N50 C89 1.440(10) . ?
N51 C89 1.472(9) . ?
N51 C91 1.408(9) . ?
N51 C92 1.479(9) . ?
N52 C91 1.352(10) . ?
N52 C93 1.427(8) . ?
N52 C95 1.486(9) . ?
N53 C95 1.448(8) . ?
N53 C97 1.357(9) . ?
N53 C98 1.465(9) . ?
N54 C97 1.393(9) . ?
N54 C99 1.438(9) . ?
N54 C101 1.462(8) . ?
N55 C101 1.444(8) . ?
N55 C103 1.363(9) . ?
N55 C104 1.478(9) . ?
N56 C103 1.372(9) . ?
N56 C105 1.424(9) . ?
N56 C107 1.459(8) . ?
N57 C107 1.485(9) . ?
N57 C109 1.364(9) . ?
N57 C110 1.434(8) . ?
N58 C109 1.339(9) . ?
N58 C111 1.463(9) . ?
N58 C113 1.421(9) . ?
N59 C113 1.497(9) . ?
N59 C115 1.374(10) . ?
N59 C116 1.439(8) . ?
N60 C115 1.360(10) . ?
N60 C117 1.463(8) . ?
N60 C119 1.466(9) . ?
N61 C62 1.435(8) . ?
N61 C64 1.343(8) . ?
N61 C120 1.479(8) . ?
N62 C63 1.468(8) . ?
N62 C64 1.393(9) . ?
N62 C66 1.452(9) . ?
N63 C66 1.441(8) . ?
N63 C68 1.455(9) . ?
N63 C70 1.364(9) . ?
N64 C69 1.431(8) . ?
N64 C70 1.396(9) . ?
N64 C72 1.416(9) . ?
N65 C72 1.480(8) . ?
N65 C74 1.465(9) . ?
N65 C76 1.385(8) . ?
N66 C75 1.451(9) . ?
N66 C76 1.323(9) . ?
N66 C78 1.480(8) . ?
N67 C78 1.451(9) . ?
N67 C80 1.462(9) . ?
N67 C82 1.403(9) . ?
N68 C81 1.458(9) . ?
N68 C82 1.352(8) . ?
N68 C84 1.427(8) . ?
N69 C84 1.513(9) . ?
N69 C86 1.440(8) . ?
N69 C88 1.362(9) . ?
N70 C87 1.448(8) . ?
N70 C88 1.382(9) . ?
N70 C90 1.456(9) . ?
N71 C90 1.446(9) . ?
N71 C92 1.462(9) . ?
N71 C94 1.367(8) . ?
N72 C93 1.451(8) . ?
N72 C94 1.372(9) . ?
N72 C96 1.428(9) . ?
N73 C96 1.465(8) . ?
N73 C98 1.441(9) . ?
N73 C100 1.343(8) . ?
N74 C99 1.483(8) . ?
N74 C100 1.355(9) . ?
N74 C102 1.459(8) . ?
N75 C102 1.473(8) . ?
N75 C104 1.409(9) . ?
N75 C106 1.375(9) . ?
N76 C105 1.458(9) . ?
N76 C106 1.335(9) . ?
N76 C108 1.453(8) . ?
N77 C108 1.452(9) . ?
N77 C110 1.463(8) . ?
N77 C112 1.378(9) . ?
N78 C111 1.449(9) . ?
N78 C112 1.347(8) . ?
N78 C114 1.490(8) . ?
N79 C114 1.450(9) . ?
N79 C116 1.457(8) . ?
N79 C118 1.355(9) . ?
N80 C117 1.443(8) . ?
N80 C118 1.390(9) . ?
N80 C120 1.446(9) . ?
N81 C0AN 1.507(9) . ?
N81 C121 1.356(9) . ?
N81 C122 1.432(9) . ?
N82 C121 1.355(9) . ?
N82 C123 1.451(10) . ?
N82 C125 1.469(9) . ?
N83 C125 1.472(9) . ?
N83 C127 1.341(9) . ?
N83 C128 1.462(8) . ?
N84 C127 1.356(9) . ?
N84 C129 1.488(9) . ?
N84 C131 1.471(9) . ?
N85 C131 1.468(9) . ?
N85 C133 1.308(9) . ?
N85 C134 1.486(7) . ?
N86 C133 1.385(9) . ?
N86 C135 1.463(8) . ?
N86 C137 1.442(9) . ?
N87 C137 1.453(9) . ?
N87 C139 1.373(9) . ?
N87 C140 1.454(8) . ?
N88 C139 1.375(9) . ?
N88 C141 1.431(8) . ?
N88 C143 1.462(9) . ?
N89 C143 1.444(9) . ?
N89 C145 1.355(9) . ?
N89 C146 1.454(9) . ?
N90 C09M 1.440(9) 2_676 ?
N90 C145 1.398(9) . ?
N90 C147 1.437(9) . ?
N91 C09M 1.483(9) . ?
N91 C122 1.446(9) . ?
N91 C124 1.376(9) . ?
N92 C123 1.446(9) . ?
N92 C124 1.343(9) . ?
N92 C126 1.462(9) . ?
N93 C126 1.432(9) . ?
N93 C128 1.455(9) . ?
N93 C130 1.363(9) . ?
N94 C129 1.488(8) . ?
N94 C130 1.392(9) . ?
N94 C132 1.450(8) . ?
N95 C132 1.459(9) . ?
N95 C134 1.435(8) . ?
N95 C136 1.384(9) . ?
N96 C135 1.471(8) . ?
N96 C136 1.364(9) . ?
N96 C138 1.417(9) . ?
N97 C138 1.477(9) . ?
N97 C140 1.458(9) . ?
N97 C142 1.347(9) . ?
N98 C141 1.426(8) . ?
N98 C142 1.419(10) . ?
N98 C144 1.487(9) . ?
N99 C144 1.452(9) . ?
N99 C146 1.478(10) . ?
N99 C148 1.369(10) . ?
N100 C0AN 1.411(9) 2_676 ?
N100 C147 1.479(10) . ?
N100 C148 1.411(10) . ?
C0AN N100 1.411(9) 2_676 ?
C2 C3 1.516(9) . ?
C8 C9 1.566(9) . ?
C09M N90 1.440(9) 2_676 ?
C14 C15 1.581(11) . ?
C20 C21 1.548(11) . ?
C26 C27 1.522(11) . ?
C32 C33 1.574(9) . ?
C38 C39 1.553(9) . ?
C44 C45 1.533(10) . ?
C50 C51 1.541(11) . ?
C56 C57 1.543(10) . ?
C62 C63 1.587(10) . ?
C68 C69 1.553(9) . ?
C74 C75 1.513(9) . ?
C80 C81 1.531(10) . ?
C86 C87 1.560(10) . ?
C92 C93 1.558(10) . ?
C98 C99 1.548(9) . ?
C104 C105 1.591(8) . ?
C110 C111 1.548(9) . ?
C116 C117 1.531(10) . ?
C122 C123 1.528(9) . ?
C128 C129 1.525(10) . ?
C134 C135 1.557(10) . ?
C140 C141 1.549(10) . ?
C146 C147 1.524(10) . ?
O51 C151 1.260(9) . ?
O52 C157 1.260(9) . ?
O53 C163 1.212(9) . ?
O54 C169 1.272(9) . ?
O55 C175 1.236(9) . ?
O56 C154 1.243(9) . ?
O57 C160 1.240(8) . ?
O58 C166 1.238(8) . ?
O59 C172 1.205(9) . ?
O60 C178 1.225(9) . ?
N101 C149 1.408(11) . ?
N101 C151 1.348(12) . ?
N101 C152 1.489(9) . ?
N102 C151 1.373(11) . ?
N102 C153 1.432(9) . ?
N102 C155 1.509(10) . ?
N103 C155 1.426(11) . ?
N103 C157 1.357(11) . ?
N103 C158 1.469(8) . ?
N104 C157 1.382(11) . ?
N104 C159 1.453(9) . ?
N104 C161 1.431(11) . ?
N105 C161 1.449(11) . ?
N105 C163 1.372(10) . ?
N105 C164 1.475(9) . ?
N106 C163 1.349(11) . ?
N106 C165 1.430(9) . ?
N106 C167 1.456(10) . ?
N107 C167 1.458(10) . ?
N107 C169 1.357(10) . ?
N107 C170 1.444(10) . ?
N108 C169 1.355(11) . ?
N108 C171 1.439(9) . ?
N108 C173 1.471(10) . ?
N109 C173 1.472(10) . ?
N109 C175 1.340(10) . ?
N109 C176 1.468(10) . ?
N110 C150 1.459(9) 2_665 ?
N110 C175 1.391(11) . ?
N110 C177 1.465(10) . ?
N111 C150 1.463(11) . ?
N111 C152 1.441(9) . ?
N111 C154 1.385(10) . ?
N112 C153 1.452(9) . ?
N112 C154 1.321(10) . ?
N112 C156 1.455(10) . ?
N113 C156 1.420(10) . ?
N113 C158 1.459(9) . ?
N113 C160 1.338(10) . ?
N114 C159 1.473(8) . ?
N114 C160 1.408(10) . ?
N114 C162 1.414(10) . ?
N115 C162 1.445(10) . ?
N115 C164 1.481(8) . ?
N115 C166 1.370(10) . ?
N116 C165 1.425(9) . ?
N116 C166 1.365(10) . ?
N116 C168 1.494(11) . ?
N117 C168 1.440(10) . ?
N117 C170 1.454(9) . ?
N117 C172 1.389(10) . ?
N118 C171 1.454(9) . ?
N118 C172 1.391(10) . ?
N118 C174 1.421(11) . ?
N119 C174 1.480(10) . ?
N119 C176 1.485(9) . ?
N119 C178 1.375(10) . ?
N120 C149 1.482(11) 2_665 ?
N120 C177 1.384(10) . ?
N120 C178 1.402(10) . ?
C149 N120 1.482(11) 2_665 ?
C150 N110 1.459(9) 2_665 ?
C152 C153 1.545(12) . ?
C158 C159 1.544(12) . ?
C164 C165 1.577(12) . ?
C170 C171 1.504(11) . ?
C176 C177 1.598(11) . ?

loop_
_smtbx_masks_void_nr
_smtbx_masks_void_average_x
_smtbx_masks_void_average_y
_smtbx_masks_void_average_z
_smtbx_masks_void_volume
_smtbx_masks_void_count_electrons
_smtbx_masks_void_content
1 -0.079 -0.455 -0.941 4628.3 1320.4 ?
2 0.500 -0.756 -0.944 3455.3 1003.8 ?
